data_4102766
loop_
_publ_author_name
'Christina Y. Tang'
'Amber L. Thompson'
'Simon Aldridge'

_publ_contact_author 'Simon Aldridge'
_publ_contact_author_email simon.aldridge@chem.ox.ac.uk
_publ_section_title
;
 Dehydrogenation of Saturated CC and BN Bonds at Cationic N-Heterocyclic
 Carbene Stabilized M(III) Centers (M = Rh, Ir)
;
_journal_name_full 'Journal of the American Chemical Society'
_journal_page_first 10578
_journal_page_last 10591
_journal_paper_doi 10.1021/ja1043787
_journal_volume 132
_journal_year 2010
_chemical_formula_moiety 'C54 H74 B Ir N5, C32 H12 B F24, 0.37(C5 H12)'
_chemical_formula_sum 'C87.84 H90.41 B2 F24 Ir N5'
_chemical_formula_weight 1885.99
_space_group_IT_number 2
_symmetry_cell_setting triclinic
_symmetry_space_group_name_Hall '-P 1'
_symmetry_space_group_name_H-M 'P -1'
_atom_sites_solution_hydrogens geom
_atom_sites_solution_primary direct
_audit_creation_date 10-05-01
_audit_creation_method CRYSTALS_ver_14.06
_cell_angle_alpha 86.1769(2)
_cell_angle_beta 89.9547(2)
_cell_angle_gamma 84.5651(2)
_cell_formula_units_Z 4
_cell_length_a 13.0196(1)
_cell_length_b 16.2636(1)
_cell_length_c 41.958(3)
_cell_measurement_reflns_used 24618
_cell_measurement_temperature 150
_cell_measurement_theta_max 27
_cell_measurement_theta_min 5
_cell_volume 8824.7(6)
_computing_cell_refinement 'DENZO/SCALEPACK (Otwinowski & Minor, 1997)'
_computing_data_collection 'COLLECT (Nonius, 2001).'
_computing_data_reduction 'DENZO/SCALEPACK (Otwinowski & Minor, 1997)'
_computing_molecular_graphics 'CAMERON (Watkin et al., 1996)'
_computing_publication_material 'CRYSTALS (Betteridge et al., 2003)'
_computing_structure_refinement 'CRYSTALS (Betteridge et al., 2003)'
_computing_structure_solution 'SIR92 (Altomare et al., 1994)'
_diffrn_ambient_temperature 150
_diffrn_measured_fraction_theta_full 0.969
_diffrn_measured_fraction_theta_max 0.956
_diffrn_measurement_device Area
_diffrn_measurement_device_type 'Nonius KappaCCD'
_diffrn_measurement_method \w
_diffrn_radiation_monochromator graphite
_diffrn_radiation_type 'Mo K\a'
_diffrn_radiation_wavelength 0.71073
_diffrn_reflns_av_R_equivalents 0.029
_diffrn_reflns_limit_h_max 16
_diffrn_reflns_limit_h_min -16
_diffrn_reflns_limit_k_max 20
_diffrn_reflns_limit_k_min -20
_diffrn_reflns_limit_l_max 54
_diffrn_reflns_limit_l_min 0
_diffrn_reflns_number 99224
_diffrn_reflns_theta_full 25.043
_diffrn_reflns_theta_max 27.520
_diffrn_reflns_theta_min 5.104
_diffrn_standards_number 0
_exptl_absorpt_coefficient_mu 1.610
_exptl_absorpt_correction_T_max 0.84
_exptl_absorpt_correction_T_min 0.77
_exptl_absorpt_correction_type multi-scan
_exptl_absorpt_process_details 'DENZO/SCALEPACK (Otwinowski & Minor, 1997)'
_exptl_crystal_colour clear_pale_yellow
_exptl_crystal_density_diffrn 1.419
_exptl_crystal_density_meas ?
_exptl_crystal_density_method 'not measured'
_exptl_crystal_description block
_exptl_crystal_F_000 3821.761
_exptl_crystal_size_max 0.25
_exptl_crystal_size_mid 0.16
_exptl_crystal_size_min 0.11
_refine_diff_density_max 4.54
_refine_diff_density_min -5.65
_refine_ls_extinction_method None
_refine_ls_goodness_of_fit_ref 0.9993
_refine_ls_hydrogen_treatment none
_refine_ls_matrix_type full
_refine_ls_number_parameters 2421
_refine_ls_number_reflns 33463
_refine_ls_number_restraints 1394
_refine_ls_R_factor_all 0.0963
_refine_ls_R_factor_gt 0.0789
_refine_ls_shift/su_max 0.0048384
_refine_ls_shift/su_mean 0.0001090
_refine_ls_structure_factor_coef Fsqd
_refine_ls_weighting_details
;
 Method, part 1, Chebychev polynomial, (Watkin, 1994, Prince, 1982) 
 [weight] = 1.0/[A~0~*T~0~(x)+A~1~*T~1~(x) ... +A~n-1~]*T~n-1~(x)] 
 where A~i~ are the Chebychev coefficients listed below and x= Fcalc/Fmax 
 Method = Robust Weighting (Prince, 1982) 
 W = [weight] * [1-(deltaF/6*sigmaF)^2^]^2^ 
 A~i~ are: 
 20.4 27.8 12.9 2.81 
;
_refine_ls_weighting_scheme calc
_refine_ls_wR_factor_all 0.1652
_refine_ls_wR_factor_gt 0.1520
_refine_ls_wR_factor_ref 0.1648
_reflns_limit_h_max 16
_reflns_limit_h_min -16
_reflns_limit_k_max 20
_reflns_limit_k_min -20
_reflns_limit_l_max 54
_reflns_limit_l_min 0
_reflns_number_gt 27918
_reflns_number_total 38802
_reflns_threshold_expression I>2.0\s(I)
_oxford_diffrn_Wilson_B_factor 3.05
_oxford_diffrn_Wilson_scale 58.57
_oxford_refine_ls_r_factor_ref 0.0961
_oxford_refine_ls_scale 0.13259(3)
_oxford_reflns_number_all 33489
_oxford_reflns_threshold_expression_ref I>-3.0\s(I)
_oxford_structure_analysis_title 124ct10
_cod_data_source_file ja1043787_si_002_12.cif
_cod_data_source_block 14
_cod_depositor_comments
;
The following automatic conversions were performed:

'_exptl_crystal_density_meas' value 'not measured' was changed to '?'
- the value is perceived as not measured.

Automatic conversion script
Id: cif_fix_values 3008 2015-01-20 13:52:24Z robertas 
;
_cod_original_cell_volume 8824.6(6)
_cod_original_sg_symbol_H-M 'P -1 '
_cod_original_formula_sum 'C87.84 H90.41 B2 F24 Ir1 N5'
_cod_database_code 4102766

loop_
_symmetry_equiv_pos_as_xyz
x,y,z
-x,-y,-z

loop_
_atom_site_label
_atom_site_type_symbol
_atom_site_fract_x
_atom_site_fract_y
_atom_site_fract_z
_atom_site_U_iso_or_equiv
_atom_site_occupancy
_atom_site_adp_type
_atom_site_refinement_flags_posn
_atom_site_refinement_flags_adp
_atom_site_refinement_flags_occupancy
_atom_site_disorder_assembly
_atom_site_disorder_group
Ir1 Ir 0.358255(19) 0.327771(16) 0.111931(6) 0.0318 1.0000 Uani . . . . .
C2 C 0.2376(5) 0.3195(4) 0.14373(16) 0.0331 1.0000 Uani . . . . .
N3 N 0.1616(4) 0.2670(3) 0.14363(14) 0.0371 1.0000 Uani . . . . .
C4 C 0.1635(5) 0.1967(4) 0.12590(16) 0.0336 1.0000 Uani . . . . .
C5 C 0.1144(5) 0.2032(4) 0.09558(16) 0.0350 1.0000 Uani . . . . .
C6 C 0.0539(6) 0.2835(5) 0.08389(19) 0.0464 1.0000 Uani . . . . .
C7 C 0.1210(6) 0.1339(4) 0.07753(19) 0.0445 1.0000 Uani . . . . .
C8 C 0.1730(6) 0.0589(5) 0.0885(2) 0.0487 1.0000 Uani . . . . .
C9 C 0.1819(8) -0.0145(5) 0.0685(2) 0.0618 1.0000 Uani . . . . .
C10 C 0.2164(6) 0.0535(4) 0.11925(19) 0.0449 1.0000 Uani . . . . .
C11 C 0.2118(5) 0.1213(4) 0.13800(18) 0.0406 1.0000 Uani . . . . .
C12 C 0.2548(6) 0.1134(5) 0.17146(19) 0.0483 1.0000 Uani . . . . .
C13 C 0.0877(6) 0.2886(5) 0.16614(19) 0.0486 1.0000 Uani . . . . .
C14 C 0.1161(6) 0.3531(5) 0.18025(19) 0.0463 1.0000 Uani . . . . .
N15 N 0.2085(4) 0.3725(3) 0.16642(13) 0.0367 1.0000 Uani . . . . .
C16 C 0.2716(5) 0.4325(4) 0.17782(16) 0.0375 1.0000 Uani . . . . .
C17 C 0.2660(6) 0.5130(4) 0.16317(18) 0.0426 1.0000 Uani . . . . .
C18 C 0.1886(7) 0.5405(5) 0.1370(2) 0.0520 1.0000 Uani . . . . .
C19 C 0.3336(6) 0.5655(5) 0.17404(19) 0.0481 1.0000 Uani . . . . .
C20 C 0.4046(6) 0.5415(5) 0.19842(19) 0.0484 1.0000 Uani . . . . .
C21 C 0.4804(7) 0.6000(6) 0.2087(2) 0.0649 1.0000 Uani . . . . .
C22 C 0.4027(6) 0.4637(5) 0.21355(17) 0.0479 1.0000 Uani . . . . .
C23 C 0.3358(6) 0.4079(5) 0.20350(17) 0.0460 1.0000 Uani . . . . .
C24 C 0.3351(8) 0.3221(5) 0.2200(2) 0.0623 1.0000 Uani . . . . .
C25 C 0.4510(5) 0.3571(4) 0.07332(16) 0.0385 1.0000 Uani . . . . .
N26 N 0.5424(4) 0.3917(4) 0.07182(13) 0.0406 1.0000 Uani . . . . .
C27 C 0.6023(6) 0.4204(5) 0.09742(16) 0.0437 1.0000 Uani . . . . .
C28 C 0.6954(6) 0.3795(6) 0.1061(2) 0.0605 1.0000 Uani . . . . .
C29 C 0.7347(8) 0.3005(7) 0.0922(3) 0.0803 1.0000 Uani . . . . .
C30 C 0.7546(8) 0.4153(8) 0.1284(2) 0.0782 1.0000 Uani . . . . .
C31 C 0.7221(9) 0.4882(9) 0.1408(2) 0.0808 1.0000 Uani . . . . .
C32 C 0.7910(12) 0.5261(11) 0.1646(3) 0.1284 1.0000 Uani . . . . .
C33 C 0.6275(9) 0.5280(7) 0.1319(2) 0.0756 1.0000 Uani . . . . .
C34 C 0.5655(7) 0.4958(6) 0.10931(19) 0.0565 1.0000 Uani . . . . .
C35 C 0.4656(8) 0.5445(6) 0.0983(3) 0.0715 1.0000 Uani . . . . .
C36 C 0.5745(6) 0.4026(6) 0.04033(18) 0.0541 1.0000 Uani . . . . .
C37 C 0.5032(6) 0.3757(6) 0.02201(19) 0.0545 1.0000 Uani . . . . .
N38 N 0.4274(4) 0.3484(4) 0.04237(13) 0.0444 1.0000 Uani . . . . .
C39 C 0.3312(5) 0.3242(5) 0.02987(17) 0.0448 1.0000 Uani . . . . .
C40 C 0.2522(6) 0.3858(5) 0.02298(16) 0.0460 1.0000 Uani . . . . .
C41 C 0.2616(6) 0.4745(5) 0.0290(2) 0.0557 1.0000 Uani . . . . .
C42 C 0.1616(7) 0.3613(7) 0.01020(19) 0.0601 1.0000 Uani . . . . .
C43 C 0.1513(7) 0.2787(7) 0.00485(19) 0.0620 1.0000 Uani . . . . .
C44 C 0.0511(8) 0.2542(8) -0.0092(2) 0.0844 1.0000 Uani . . . . .
C45 C 0.2325(7) 0.2207(6) 0.0115(2) 0.0610 1.0000 Uani . . . . .
C46 C 0.3244(6) 0.2412(6) 0.02474(18) 0.0528 1.0000 Uani . . . . .
C47 C 0.4103(8) 0.1760(6) 0.0328(3) 0.0762 1.0000 Uani . . . . .
B48 B 0.4629(7) 0.2457(5) 0.1355(2) 0.0465 1.0000 Uani . . . . .
N49 N 0.5341(5) 0.1882(4) 0.14988(13) 0.0802 1.0000 Uani D . . . .
B62 B 0.9625(5) 0.7868(5) 0.12281(18) 0.0341 1.0000 Uani . . . . .
C63 C 1.0869(5) 0.7763(4) 0.11661(16) 0.0343 1.0000 Uani . . . . .
C64 C 1.1572(5) 0.7923(4) 0.14015(17) 0.0385 1.0000 Uani . . . . .
C65 C 1.2628(5) 0.7887(4) 0.13447(19) 0.0418 1.0000 Uani . . . . .
C66 C 1.3029(5) 0.7704(5) 0.10525(19) 0.0448 1.0000 Uani . . . . .
C67 C 1.2351(5) 0.7569(4) 0.08113(18) 0.0417 1.0000 Uani . . . . .
C68 C 1.1295(5) 0.7601(4) 0.08685(17) 0.0365 1.0000 Uani . . . . .
C69 C 1.2752(4) 0.7409(4) 0.04904(11) 0.0736 1.0000 Uani D . . . .
C73 C 1.3318(6) 0.8064(5) 0.1615(2) 0.0486 1.0000 Uani . . . . .
F74 F 1.3259(5) 0.8872(3) 0.16660(15) 0.0836 1.0000 Uani . . . . .
F75 F 1.4306(3) 0.7809(3) 0.15660(14) 0.0707 1.0000 Uani . . . . .
F76 F 1.3058(4) 0.7691(3) 0.18946(13) 0.0682 1.0000 Uani . . . . .
C77 C 0.9289(5) 0.8856(4) 0.11462(16) 0.0353 1.0000 Uani . . . . .
C78 C 0.9338(5) 0.9422(4) 0.13819(17) 0.0373 1.0000 Uani . . . . .
C79 C 0.9139(5) 1.0279(4) 0.1308(2) 0.0429 1.0000 Uani . . . . .
C80 C 0.8915(6) 1.0592(5) 0.0999(2) 0.0476 1.0000 Uani . . . . .
C81 C 0.8885(6) 1.0039(5) 0.07621(19) 0.0460 1.0000 Uani . . . . .
C82 C 0.9077(5) 0.9192(4) 0.08337(19) 0.0435 1.0000 Uani . . . . .
C83 C 0.8667(5) 1.0360(4) 0.04315(10) 0.0836 1.0000 Uani D . . . .
C87 C 0.9179(6) 1.0823(5) 0.1579(2) 0.0494 1.0000 Uani . . . . .
F88 F 0.8478(4) 1.0663(3) 0.18080(14) 0.0736 1.0000 Uani . . . . .
F89 F 1.0081(4) 1.0758(3) 0.17269(13) 0.0674 1.0000 Uani . . . . .
F90 F 0.8957(5) 1.1634(3) 0.14900(14) 0.0745 1.0000 Uani . . . . .
C91 C 0.8994(5) 0.7274(4) 0.10116(16) 0.0367 1.0000 Uani . . . . .
C92 C 0.7967(5) 0.7501(5) 0.09186(16) 0.0379 1.0000 Uani . . . . .
C93 C 0.7391(5) 0.6963(5) 0.07579(16) 0.0403 1.0000 Uani . . . . .
C94 C 0.7820(6) 0.6183(5) 0.06910(18) 0.0483 1.0000 Uani . . . . .
C95 C 0.8834(5) 0.5948(4) 0.07818(17) 0.0415 1.0000 Uani . . . . .
C96 C 0.9394(5) 0.6486(4) 0.09416(17) 0.0379 1.0000 Uani . . . . .
C97 C 0.9339(7) 0.5133(5) 0.0712(2) 0.0591 1.0000 Uani . . . . .
F98 F 1.0132(5) 0.5201(3) 0.05063(18) 0.0927 1.0000 Uani . . . . .
F99 F 0.9740(5) 0.4697(3) 0.09709(16) 0.0852 1.0000 Uani . . . . .
F100 F 0.8718(5) 0.4639(3) 0.05770(15) 0.0805 1.0000 Uani . . . . .
C101 C 0.6303(6) 0.7241(6) 0.06749(18) 0.0500 1.0000 Uani . . . . .
F102 F 0.6201(4) 0.7973(4) 0.05095(13) 0.0715 1.0000 Uani . . . . .
F103 F 0.5697(3) 0.7329(3) 0.09308(11) 0.0563 1.0000 Uani . . . . .
F104 F 0.5861(4) 0.6712(4) 0.04938(13) 0.0759 1.0000 Uani . . . . .
C105 C 0.9318(5) 0.7572(4) 0.15987(16) 0.0366 1.0000 Uani . . . . .
C106 C 0.9904(6) 0.6949(4) 0.17793(17) 0.0409 1.0000 Uani . . . . .
C107 C 0.9600(6) 0.6655(4) 0.20813(18) 0.0437 1.0000 Uani . . . . .
C108 C 0.8687(6) 0.6980(5) 0.22120(19) 0.0502 1.0000 Uani . . . . .
C109 C 0.8086(6) 0.7593(5) 0.20353(19) 0.0464 1.0000 Uani . . . . .
C110 C 0.8389(5) 0.7875(5) 0.17340(17) 0.0411 1.0000 Uani . . . . .
C111 C 0.7073(7) 0.7948(7) 0.2162(2) 0.0646 1.0000 Uani . . . . .
F112 F 0.6943(5) 0.8771(4) 0.21280(18) 0.0997 1.0000 Uani . . . . .
F113 F 0.6284(4) 0.7696(5) 0.2014(2) 0.1156 1.0000 Uani . . . . .
F114 F 0.6991(5) 0.7798(5) 0.24770(15) 0.1047 1.0000 Uani . . . . .
C115 C 1.0252(7) 0.5981(6) 0.2257(2) 0.0576 1.0000 Uani . . . . .
F116 F 1.0218(7) 0.5258(4) 0.21337(15) 0.1045 1.0000 Uani . . . . .
F117 F 1.0002(5) 0.5869(4) 0.25620(12) 0.0788 1.0000 Uani . . . . .
F118 F 1.1247(5) 0.6118(4) 0.22624(17) 0.0980 1.0000 Uani . . . . .
C119 C 0.6855(14) 0.5523(10) 0.4973(5) 0.1402 0.74(2) Uani D U P . .
C120 C 0.7605(15) 0.6011(12) 0.4871(4) 0.1424 0.74(2) Uani D U P . .
C121 C 0.8054(16) 0.6612(12) 0.5056(3) 0.1573 0.74(2) Uani D U P . .
C122 C 0.8642(17) 0.7266(12) 0.4923(4) 0.1611 0.74(2) Uani D U P . .
C123 C 0.9084(16) 0.7832(13) 0.5093(5) 0.1443 0.74(2) Uani D U P . .
Ir201 Ir 0.28481(3) 0.720301(19) 0.380156(7) 0.0520 1.0000 Uani . U . . .
C202 C 0.1524(7) 0.7791(5) 0.38530(18) 0.0521 1.0000 Uani . U . . .
N203 N 0.0742(6) 0.8250(5) 0.36682(16) 0.0584 1.0000 Uani . U . . .
C204 C 0.0856(7) 0.8412(5) 0.33250(18) 0.0564 1.0000 Uani . U . . .
C205 C 0.0736(7) 0.7770(5) 0.3125(2) 0.0566 1.0000 Uani . . . . .
C206 C 0.0507(10) 0.6920(6) 0.3258(3) 0.0856 1.0000 Uani . . . . .
C207 C 0.0776(7) 0.7958(6) 0.2797(2) 0.0602 1.0000 Uani . . . . .
C208 C 0.0918(6) 0.8736(6) 0.26662(19) 0.0532 1.0000 Uani . . . . .
C209 C 0.0911(7) 0.8913(7) 0.2309(2) 0.0674 1.0000 Uani . . . . .
C210 C 0.1027(6) 0.9361(5) 0.2872(2) 0.0515 1.0000 Uani . . . . .
C211 C 0.1002(6) 0.9211(5) 0.32021(19) 0.0495 1.0000 Uani . . . . .
C212 C 0.1082(7) 0.9905(6) 0.3415(2) 0.0654 1.0000 Uani . . . . .
C213 C -0.0160(9) 0.8540(7) 0.3818(2) 0.0782 1.0000 Uani . U . . .
C214 C -0.0023(10) 0.8296(7) 0.4127(2) 0.0833 1.0000 Uani . U . . .
N215 N 0.0954(7) 0.7890(5) 0.41583(18) 0.0673 1.0000 Uani . U . . .
C216 C 0.1329(7) 0.7539(6) 0.44709(19) 0.0587 1.0000 Uani . U . . .
C217 C 0.1103(7) 0.6753(6) 0.45721(19) 0.0564 1.0000 Uani . . . . .
C218 C 0.0529(8) 0.6237(7) 0.4356(2) 0.0742 1.0000 Uani . . . . .
C219 C 0.1386(8) 0.6455(6) 0.4876(2) 0.0670 1.0000 Uani . . . . .
C220 C 0.1878(8) 0.6925(6) 0.50805(19) 0.0662 1.0000 Uani . . . . .
C221 C 0.2150(11) 0.6601(8) 0.5420(2) 0.0960 1.0000 Uani . . . . .
C222 C 0.2121(8) 0.7696(6) 0.4970(2) 0.0708 1.0000 Uani . . . . .
C223 C 0.1862(8) 0.8033(6) 0.4667(2) 0.0663 1.0000 Uani . . . . .
C224 C 0.2128(12) 0.8888(7) 0.4554(3) 0.0990 1.0000 Uani . . . . .
C225 C 0.4054(7) 0.6320(5) 0.3790(2) 0.0567 1.0000 Uani . U . . .
N226 N 0.4097(6) 0.5580(4) 0.36439(19) 0.0625 1.0000 Uani . . . . .
C227 C 0.3272(8) 0.5259(5) 0.3474(2) 0.0631 1.0000 Uani . . . . .
C228 C 0.2626(8) 0.4763(5) 0.3646(3) 0.0669 1.0000 Uani . . . . .
C229 C 0.2724(9) 0.4623(6) 0.4005(2) 0.0755 1.0000 Uani . . . . .
C230 C 0.1878(9) 0.4410(6) 0.3484(3) 0.0769 1.0000 Uani . . . . .
C231 C 0.1745(10) 0.4532(6) 0.3159(3) 0.0852 1.0000 Uani . . . . .
C232 C 0.0952(12) 0.4116(8) 0.2975(3) 0.1134 1.0000 Uani . . . . .
C233 C 0.2390(9) 0.5035(7) 0.2989(3) 0.0778 1.0000 Uani . . . . .
C234 C 0.3169(9) 0.5413(6) 0.3142(3) 0.0712 1.0000 Uani . . . . .
C235 C 0.3837(11) 0.5979(8) 0.2962(3) 0.1013 1.0000 Uani . . . . .
C236 C 0.5033(9) 0.5094(6) 0.3708(3) 0.0763 1.0000 Uani . . . . .
C237 C 0.5576(8) 0.5517(6) 0.3902(3) 0.0743 1.0000 Uani . . . . .
N238 N 0.4990(6) 0.6246(5) 0.39533(19) 0.0648 1.0000 Uani . . . . .
C239 C 0.5308(7) 0.6837(6) 0.4168(2) 0.0638 1.0000 Uani . . . . .
C240 C 0.4907(8) 0.6838(6) 0.4475(2) 0.0674 1.0000 Uani . . . . .
C241 C 0.4205(9) 0.6201(7) 0.4602(3) 0.0801 1.0000 Uani . . . . .
C242 C 0.5177(8) 0.7442(6) 0.4675(2) 0.0698 1.0000 Uani . . . . .
C243 C 0.5890(8) 0.7994(6) 0.4579(3) 0.0735 1.0000 Uani . . . . .
C244 C 0.6172(11) 0.8638(7) 0.4803(3) 0.0949 1.0000 Uani . . . . .
C245 C 0.6321(8) 0.7934(6) 0.4279(2) 0.0709 1.0000 Uani . . . . .
C246 C 0.6043(8) 0.7367(6) 0.4064(2) 0.0697 1.0000 Uani . . . . .
C247 C 0.6523(10) 0.7302(7) 0.3738(3) 0.0930 1.0000 Uani . . . . .
B248 B 0.3428(9) 0.8212(7) 0.3587(3) 0.0673 1.0000 Uani . U . . .
N249 N 0.3795(5) 0.8923(4) 0.34254(16) 0.0518 1.0000 Uani . . . . .
C250 C 0.4246(6) 0.9580(5) 0.36011(18) 0.0465 1.0000 Uani . . . . .
C251 C 0.5422(6) 0.9470(5) 0.36009(19) 0.0520 1.0000 Uani . . . . .
C252 C 0.5863(7) 1.0171(6) 0.3764(2) 0.0632 1.0000 Uani . . . . .
C253 C 0.5451(7) 1.0246(5) 0.4100(2) 0.0574 1.0000 Uani . . . . .
C254 C 0.4272(7) 1.0348(5) 0.4096(2) 0.0553 1.0000 Uani . . . . .
C255 C 0.3846(6) 0.9625(5) 0.3935(2) 0.0530 1.0000 Uani . . . . .
C256 C 0.3774(9) 0.8984(6) 0.3074(2) 0.0720 1.0000 Uani . . . . .
C257 C 0.3762(8) 0.9875(6) 0.2922(2) 0.0694 1.0000 Uani . . . . .
C258 C 0.3649(11) 0.9880(10) 0.2562(3) 0.1051 1.0000 Uani . . . . .
C259 C 0.4365(12) 0.9300(10) 0.2411(3) 0.1149 1.0000 Uani . . . . .
C260 C 0.4368(9) 0.8439(8) 0.2560(3) 0.0854 1.0000 Uani . . . . .
C261 C 0.4539(9) 0.8416(8) 0.2933(3) 0.0833 1.0000 Uani . . . . .
B362 B 0.7851(7) 0.2395(5) 0.3506(2) 0.0417 1.0000 Uani . . . . .
C363 C 0.8003(5) 0.3378(5) 0.34412(17) 0.0413 1.0000 Uani . . . . .
C364 C 0.8424(6) 0.3855(5) 0.36627(19) 0.0475 1.0000 Uani . . . . .
C365 C 0.8466(7) 0.4708(5) 0.3605(2) 0.0526 1.0000 Uani . . . . .
C366 C 0.8095(7) 0.5109(5) 0.3326(2) 0.0612 1.0000 Uani . . . . .
C367 C 0.7655(7) 0.4655(5) 0.3103(2) 0.0578 1.0000 Uani . . . . .
C368 C 0.7612(6) 0.3814(5) 0.3160(2) 0.0535 1.0000 Uani . . . . .
C369 C 0.7237(10) 0.5071(7) 0.2795(3) 0.0848 1.0000 Uani . . . . .
F370 F 0.7868(8) 0.4923(6) 0.25552(18) 0.1459 1.0000 Uani . . . . .
F371 F 0.6352(7) 0.4805(5) 0.2710(2) 0.1365 1.0000 Uani . . . . .
F372 F 0.7093(9) 0.5877(5) 0.2794(2) 0.1471 1.0000 Uani . . . . .
C373 C 0.8900(5) 0.5169(3) 0.38541(12) 0.0834 1.0000 Uani D . . . .
C377 C 0.6614(5) 0.2394(4) 0.35841(16) 0.0377 1.0000 Uani . . . . .
C378 C 0.6223(5) 0.2540(4) 0.38830(17) 0.0402 1.0000 Uani . . . . .
C379 C 0.5168(5) 0.2611(4) 0.39508(16) 0.0398 1.0000 Uani . . . . .
C380 C 0.4447(6) 0.2578(4) 0.37089(18) 0.0440 1.0000 Uani . . . . .
C381 C 0.4819(6) 0.2450(5) 0.34039(18) 0.0448 1.0000 Uani . . . . .
C382 C 0.5878(6) 0.2354(5) 0.33454(17) 0.0435 1.0000 Uani . . . . .
C383 C 0.4081(4) 0.2437(4) 0.31389(10) 0.0723 1.0000 Uani D . . . .
C387 C 0.4827(6) 0.2729(5) 0.4286(2) 0.0507 1.0000 Uani . . . . .
F388 F 0.3838(4) 0.2652(4) 0.43351(13) 0.0794 1.0000 Uani . . . . .
F389 F 0.4995(5) 0.3482(3) 0.43801(13) 0.0742 1.0000 Uani . . . . .
F390 F 0.5353(5) 0.2199(4) 0.44967(11) 0.0777 1.0000 Uani . . . . .
C391 C 0.8216(5) 0.1858(5) 0.31978(17) 0.0415 1.0000 Uani . . . . .
C392 C 0.7892(5) 0.1074(5) 0.31682(17) 0.0413 1.0000 Uani . . . . .
C393 C 0.8268(5) 0.0566(5) 0.29292(18) 0.0429 1.0000 Uani . . . . .
C394 C 0.9002(6) 0.0837(5) 0.27108(18) 0.0485 1.0000 Uani . . . . .
C395 C 0.9339(6) 0.1613(5) 0.27423(19) 0.0495 1.0000 Uani . . . . .
C396 C 0.8946(6) 0.2108(5) 0.29810(17) 0.0456 1.0000 Uani . . . . .
C397 C 1.0110(5) 0.1925(4) 0.25241(15) 0.0935 1.0000 Uani D . . . .
C401 C 0.7900(6) -0.0270(5) 0.2913(2) 0.0556 1.0000 Uani . . . . .
F402 F 0.8077(6) -0.0739(4) 0.31816(17) 0.0981 1.0000 Uani . . . . .
F403 F 0.8345(5) -0.0695(4) 0.26808(16) 0.0892 1.0000 Uani . . . . .
F404 F 0.6885(4) -0.0238(3) 0.28662(14) 0.0721 1.0000 Uani . . . . .
C405 C 0.8575(5) 0.1931(5) 0.37955(17) 0.0416 1.0000 Uani . . . . .
C406 C 0.8257(5) 0.1330(4) 0.40141(18) 0.0425 1.0000 Uani . . . . .
C407 C 0.8923(6) 0.0896(5) 0.42365(19) 0.0469 1.0000 Uani . . . . .
C408 C 0.9956(6) 0.1031(5) 0.4247(2) 0.0505 1.0000 Uani . . . . .
C409 C 1.0303(6) 0.1617(5) 0.4026(2) 0.0501 1.0000 Uani . . . . .
C410 C 0.9639(5) 0.2040(5) 0.38075(18) 0.0444 1.0000 Uani . . . . .
C411 C 1.1431(7) 0.1758(7) 0.4021(3) 0.0670 1.0000 Uani . . . . .
F412 F 1.1878(5) 0.1540(6) 0.3755(2) 0.1346 1.0000 Uani . . . . .
F413 F 1.1573(5) 0.2535(4) 0.4039(2) 0.1128 1.0000 Uani . . . . .
F414 F 1.1977(5) 0.1353(5) 0.4249(2) 0.1201 1.0000 Uani . . . . .
C415 C 0.8494(7) 0.0252(5) 0.4463(2) 0.0562 1.0000 Uani . . . . .
F416 F 0.9172(5) -0.0095(4) 0.46762(16) 0.0994 1.0000 Uani . . . . .
F417 F 0.8173(4) -0.0377(3) 0.43037(15) 0.0756 1.0000 Uani . . . . .
F418 F 0.7654(5) 0.0551(3) 0.46155(13) 0.0764 1.0000 Uani . . . . .
C500 C 0.5741(6) 0.1021(4) 0.14207(17) 0.0898 0.522(13) Uani D . P 1 1
C510 C 0.5787(13) 0.1000(6) 0.1059(2) 0.0880 0.522(13) Uani D . P 1 1
C520 C 0.6274(13) 0.0100(8) 0.0986(3) 0.0914 0.522(13) Uani D . P 1 1
C530 C 0.5588(13) -0.0516(6) 0.1142(4) 0.0950 0.522(13) Uani D . P 1 1
C540 C 0.5501(15) -0.0459(6) 0.1500(4) 0.1011 0.522(13) Uani D . P 1 1
C550 C 0.5012(11) 0.0434(6) 0.1560(3) 0.0997 0.522(13) Uani D . P 1 1
C501 C 0.5296(6) 0.1084(5) 0.13055(17) 0.0808 0.478(13) Uani D . P 1 2
C511 C 0.6107(10) 0.1105(6) 0.1045(3) 0.0757 0.478(13) Uani D . P 1 2
C521 C 0.5991(13) 0.0326(8) 0.0842(3) 0.0797 0.478(13) Uani D . P 1 2
C531 C 0.6178(12) -0.0440(6) 0.1067(4) 0.0842 0.478(13) Uani D . P 1 2
C541 C 0.5407(13) -0.0465(6) 0.1336(4) 0.0874 0.478(13) Uani D . P 1 2
C551 C 0.5518(12) 0.0328(5) 0.1537(2) 0.0844 0.478(13) Uani D . P 1 2
C560 C 0.6047(5) 0.1895(5) 0.17804(16) 0.0814 0.501(16) Uani D . P 2 1
C570 C 0.5518(10) 0.1538(8) 0.20718(19) 0.0778 0.501(16) Uani D . P 2 1
C580 C 0.6320(12) 0.1491(9) 0.2357(2) 0.0778 0.501(16) Uani D . P 2 1
C590 C 0.6603(11) 0.2368(10) 0.2395(2) 0.0798 0.501(16) Uani D . P 2 1
C600 C 0.7068(11) 0.2756(11) 0.2094(3) 0.0826 0.501(16) Uani D . P 2 1
C610 C 0.6244(11) 0.2775(7) 0.1819(2) 0.0792 0.501(16) Uani D . P 2 1
C561 C 0.6137(6) 0.2155(5) 0.17492(18) 0.0889 0.499(16) Uani D . P 2 2
C571 C 0.6016(13) 0.1646(7) 0.2065(2) 0.0954 0.499(16) Uani D . P 2 2
C581 C 0.6863(14) 0.1906(10) 0.2305(3) 0.0982 0.499(16) Uani D . P 2 2
C591 C 0.6643(12) 0.2823(10) 0.2343(3) 0.0982 0.499(16) Uani D . P 2 2
C601 C 0.6731(12) 0.3342(9) 0.2033(3) 0.0936 0.499(16) Uani D . P 2 2
C611 C 0.5884(11) 0.3081(6) 0.1791(2) 0.0888 0.499(16) Uani D . P 2 2
F700 F 1.3240(9) 0.6648(5) 0.0476(2) 0.0827 0.483(9) Uani D . P 3 1
F710 F 1.2062(6) 0.7476(8) 0.0252(2) 0.0818 0.483(9) Uani D . P 3 1
F720 F 1.3459(8) 0.7924(7) 0.0394(3) 0.0838 0.483(9) Uani D . P 3 1
F701 F 1.2521(9) 0.6678(5) 0.0396(2) 0.0837 0.517(9) Uani D . P 3 2
F711 F 1.2340(8) 0.7966(6) 0.0265(2) 0.0810 0.517(9) Uani D . P 3 2
F721 F 1.3766(5) 0.7403(8) 0.0449(2) 0.0812 0.517(9) Uani D . P 3 2
F840 F 0.8425(14) 0.9776(7) 0.0240(3) 0.0839 0.438(16) Uani D . P 4 1
F850 F 0.7834(11) 1.0922(9) 0.0418(3) 0.0940 0.438(16) Uani D . P 4 1
F860 F 0.9399(10) 1.0742(11) 0.0274(3) 0.0854 0.438(16) Uani D . P 4 1
F841 F 0.7973(9) 0.9967(7) 0.0278(3) 0.0871 0.562(16) Uani D . P 4 2
F851 F 0.8321(12) 1.1164(5) 0.0391(2) 0.0911 0.562(16) Uani D . P 4 2
F861 F 0.9521(6) 1.0284(9) 0.0251(2) 0.0901 0.562(16) Uani D . P 4 2
F3740 F 0.9576(10) 0.4676(6) 0.4043(3) 0.0833 0.509(16) Uani D . P 5 1
F3750 F 0.9430(12) 0.5795(7) 0.3746(2) 0.0955 0.509(16) Uani D . P 5 1
F3760 F 0.8212(8) 0.5506(9) 0.4056(3) 0.0877 0.509(16) Uani D . P 5 1
F3741 F 0.9879(7) 0.4942(9) 0.3938(4) 0.0924 0.491(16) Uani D . P 5 2
F3751 F 0.8877(13) 0.5984(5) 0.3766(3) 0.0857 0.491(16) Uani D . P 5 2
F3761 F 0.8378(10) 0.5137(9) 0.4128(2) 0.0830 0.491(16) Uani D . P 5 2
F3840 F 0.3564(11) 0.3125(6) 0.3014(3) 0.0807 0.464(16) Uani D . P 6 1
F3850 F 0.4532(9) 0.2080(8) 0.2888(2) 0.0647 0.464(16) Uani D . P 6 1
F3860 F 0.3341(9) 0.1940(10) 0.3232(3) 0.0792 0.464(16) Uani D . P 6 1
F3841 F 0.3089(5) 0.2381(10) 0.3214(2) 0.0811 0.536(16) Uani D . P 6 2
F3851 F 0.4087(11) 0.3182(5) 0.2972(2) 0.0755 0.536(16) Uani D . P 6 2
F3861 F 0.4284(9) 0.1881(6) 0.2921(2) 0.0702 0.536(16) Uani D . P 6 2
F3980 F 0.9578(9) 0.2247(10) 0.2261(3) 0.1017 0.410(9) Uani D . P 7 1
F3990 F 1.0678(11) 0.2520(8) 0.2602(3) 0.0955 0.410(9) Uani D . P 7 1
F4000 F 1.0791(10) 0.1338(6) 0.2417(3) 0.0940 0.410(9) Uani D . P 7 1
F3981 F 0.9886(8) 0.2700(5) 0.2399(3) 0.0994 0.590(9) Uani D . P 7 2
F3991 F 1.1013(7) 0.1944(8) 0.2680(2) 0.1020 0.590(9) Uani D . P 7 2
F4001 F 1.0351(8) 0.1484(6) 0.2274(2) 0.0942 0.590(9) Uani D . P 7 2
H61 H 0.0130 0.2735 0.0659 0.0662 1.0000 Uiso R . . . .
H62 H 0.1021 0.3229 0.0777 0.0661 1.0000 Uiso R . . . .
H63 H 0.0097 0.3049 0.1005 0.0661 1.0000 Uiso R . . . .
H71 H 0.0908 0.1382 0.0571 0.0584 1.0000 Uiso R . . . .
H92 H 0.2467 -0.0473 0.0728 0.1062 1.0000 Uiso R . . . .
H91 H 0.1786 0.0063 0.0464 0.1062 1.0000 Uiso R . . . .
H93 H 0.1263 -0.0479 0.0728 0.1061 1.0000 Uiso R . . . .
H101 H 0.2505 0.0031 0.1276 0.0550 1.0000 Uiso R . . . .
H122 H 0.2850 0.0581 0.1759 0.0750 1.0000 Uiso R . . . .
H123 H 0.3073 0.1507 0.1730 0.0749 1.0000 Uiso R . . . .
H121 H 0.2010 0.1253 0.1866 0.0750 1.0000 Uiso R . . . .
H131 H 0.0284 0.2620 0.1703 0.0650 1.0000 Uiso R . . . .
H141 H 0.0814 0.3802 0.1965 0.0554 1.0000 Uiso R . . . .
H183 H 0.1906 0.5994 0.1321 0.0811 1.0000 Uiso R . . . .
H181 H 0.1208 0.5295 0.1442 0.0812 1.0000 Uiso R . . . .
H182 H 0.2061 0.5108 0.1182 0.0810 1.0000 Uiso R . . . .
H191 H 0.3319 0.6187 0.1641 0.0622 1.0000 Uiso R . . . .
H211 H 0.5388 0.5693 0.2199 0.1061 1.0000 Uiso R . . . .
H213 H 0.4488 0.6397 0.2226 0.1060 1.0000 Uiso R . . . .
H212 H 0.5050 0.6304 0.1902 0.1060 1.0000 Uiso R . . . .
H221 H 0.4465 0.4483 0.2306 0.0521 1.0000 Uiso R . . . .
H241 H 0.3932 0.3089 0.2340 0.1021 1.0000 Uiso R . . . .
H291 H 0.6853 0.2852 0.0777 0.0968 1.0000 Uiso R . . . .
H292 H 0.7976 0.3078 0.0814 0.0968 1.0000 Uiso R . . . .
H293 H 0.7464 0.2582 0.1089 0.0968 1.0000 Uiso R . . . .
H242 H 0.2725 0.3194 0.2322 0.1021 1.0000 Uiso R . . . .
H243 H 0.3374 0.2820 0.2040 0.1021 1.0000 Uiso R . . . .
H301 H 0.8168 0.3868 0.1357 0.0911 1.0000 Uiso R . . . .
H322 H 0.7457 0.5477 0.1809 0.1591 1.0000 Uiso R . . . .
H321 H 0.8249 0.5704 0.1539 0.1590 1.0000 Uiso R . . . .
H323 H 0.8420 0.4846 0.1741 0.1590 1.0000 Uiso R . . . .
H331 H 0.6034 0.5766 0.1411 0.0971 1.0000 Uiso R . . . .
H352 H 0.4618 0.5982 0.1070 0.1122 1.0000 Uiso R . . . .
H353 H 0.4640 0.5510 0.0754 0.1120 1.0000 Uiso R . . . .
H351 H 0.4090 0.5153 0.1061 0.1120 1.0000 Uiso R . . . .
H361 H 0.6345 0.4248 0.0334 0.0723 1.0000 Uiso R . . . .
H371 H 0.5037 0.3733 0.0000 0.0712 1.0000 Uiso R . . . .
H413 H 0.2267 0.5086 0.0119 0.0912 1.0000 Uiso R . . . .
H411 H 0.3330 0.4838 0.0299 0.0910 1.0000 Uiso R . . . .
H412 H 0.2294 0.4856 0.0491 0.0910 1.0000 Uiso R . . . .
H421 H 0.1079 0.4007 0.0045 0.0852 1.0000 Uiso R . . . .
H441 H 0.0671 0.2167 -0.0258 0.1360 1.0000 Uiso R . . . .
H443 H 0.0119 0.3038 -0.0181 0.1361 1.0000 Uiso R . . . .
H442 H 0.0122 0.2272 0.0075 0.1361 1.0000 Uiso R . . . .
H451 H 0.2253 0.1658 0.0075 0.0739 1.0000 Uiso R . . . .
H471 H 0.3874 0.1233 0.0293 0.1191 1.0000 Uiso R . . . .
H472 H 0.4696 0.1847 0.0199 0.1189 1.0000 Uiso R . . . .
H473 H 0.4286 0.1764 0.0549 0.1190 1.0000 Uiso R . . . .
H641 H 1.1314 0.8066 0.1602 0.0483 1.0000 Uiso R . . . .
H661 H 1.3731 0.7687 0.1015 0.0541 1.0000 Uiso R . . . .
H681 H 1.0862 0.7501 0.0701 0.0474 1.0000 Uiso R . . . .
H781 H 0.9467 0.9230 0.1594 0.0528 1.0000 Uiso R . . . .
H801 H 0.8784 1.1163 0.0949 0.0628 1.0000 Uiso R . . . .
H821 H 0.9063 0.8827 0.0669 0.0571 1.0000 Uiso R . . . .
H921 H 0.7659 0.8024 0.0956 0.0511 1.0000 Uiso R . . . .
H941 H 0.7439 0.5824 0.0585 0.0562 1.0000 Uiso R . . . .
H961 H 1.0063 0.6297 0.1010 0.0490 1.0000 Uiso R . . . .
H1061 H 1.0524 0.6713 0.1696 0.0489 1.0000 Uiso R . . . .
H1081 H 0.8478 0.6785 0.2413 0.0633 1.0000 Uiso R . . . .
H1101 H 0.7955 0.8276 0.1617 0.0502 1.0000 Uiso R . . . .
H2063 H 0.0203 0.6636 0.3094 0.1311 1.0000 Uiso R . . . .
H2061 H 0.1142 0.6619 0.3330 0.1311 1.0000 Uiso R . . . .
H2062 H 0.0046 0.6972 0.3436 0.1308 1.0000 Uiso R . . . .
H2071 H 0.0718 0.7530 0.2663 0.0772 1.0000 Uiso R . . . .
H2091 H 0.1333 0.9353 0.2260 0.0962 1.0000 Uiso R . . . .
H2093 H 0.1175 0.8435 0.2205 0.0960 1.0000 Uiso R . . . .
H2092 H 0.0220 0.9072 0.2234 0.0961 1.0000 Uiso R . . . .
H2101 H 0.1107 0.9896 0.2787 0.0703 1.0000 Uiso R . . . .
H2121 H 0.1456 1.0323 0.3310 0.0961 1.0000 Uiso R . . . .
H2122 H 0.1422 0.9717 0.3612 0.0962 1.0000 Uiso R . . . .
H2123 H 0.0396 1.0146 0.3456 0.0960 1.0000 Uiso R . . . .
H2131 H -0.0767 0.8784 0.3722 0.0943 1.0000 Uiso R . . . .
H2141 H -0.0476 0.8435 0.4292 0.0962 1.0000 Uiso R . . . .
H2182 H 0.0666 0.5662 0.4423 0.1131 1.0000 Uiso R . . . .
H2183 H 0.0738 0.6329 0.4136 0.1129 1.0000 Uiso R . . . .
H2181 H -0.0195 0.6407 0.4376 0.1129 1.0000 Uiso R . . . .
H2191 H 0.1253 0.5915 0.4945 0.0832 1.0000 Uiso R . . . .
H2213 H 0.2281 0.7059 0.5543 0.1401 1.0000 Uiso R . . . .
H2211 H 0.2759 0.6215 0.5421 0.1402 1.0000 Uiso R . . . .
H2212 H 0.1591 0.6328 0.5513 0.1402 1.0000 Uiso R . . . .
H2221 H 0.2483 0.8004 0.5106 0.0871 1.0000 Uiso R . . . .
H2241 H 0.2636 0.9067 0.4693 0.1470 1.0000 Uiso R . . . .
H2242 H 0.2404 0.8853 0.4342 0.1471 1.0000 Uiso R . . . .
H2243 H 0.1533 0.9282 0.4548 0.1470 1.0000 Uiso R . . . .
H2292 H 0.2255 0.4238 0.4081 0.1210 1.0000 Uiso R . . . .
H2293 H 0.3416 0.4413 0.4057 0.1210 1.0000 Uiso R . . . .
H2291 H 0.2564 0.5144 0.4096 0.1209 1.0000 Uiso R . . . .
H2301 H 0.1470 0.4055 0.3600 0.1021 1.0000 Uiso R . . . .
H2323 H 0.1090 0.4178 0.2750 0.1741 1.0000 Uiso R . . . .
H2321 H 0.0973 0.3538 0.3041 0.1739 1.0000 Uiso R . . . .
H2322 H 0.0274 0.4371 0.3015 0.1741 1.0000 Uiso R . . . .
H2331 H 0.2292 0.5113 0.2768 0.0941 1.0000 Uiso R . . . .
H2351 H 0.3995 0.5770 0.2758 0.1521 1.0000 Uiso R . . . .
H2352 H 0.4471 0.6026 0.3074 0.1520 1.0000 Uiso R . . . .
H2353 H 0.3470 0.6518 0.2931 0.1520 1.0000 Uiso R . . . .
H2361 H 0.5223 0.4584 0.3626 0.1051 1.0000 Uiso R . . . .
H2371 H 0.6229 0.5352 0.3983 0.0881 1.0000 Uiso R . . . .
H2412 H 0.4183 0.6215 0.4830 0.1162 1.0000 Uiso R . . . .
H2413 H 0.4452 0.5653 0.4545 0.1161 1.0000 Uiso R . . . .
H2411 H 0.3527 0.6359 0.4515 0.1160 1.0000 Uiso R . . . .
H2421 H 0.4870 0.7473 0.4880 0.0839 1.0000 Uiso R . . . .
H2442 H 0.6764 0.8893 0.4722 0.1370 1.0000 Uiso R . . . .
H2443 H 0.6328 0.8377 0.5012 0.1370 1.0000 Uiso R . . . .
H2441 H 0.5595 0.9051 0.4816 0.1371 1.0000 Uiso R . . . .
H2451 H 0.6827 0.8282 0.4215 0.0903 1.0000 Uiso R . . . .
H2471 H 0.6626 0.7845 0.3645 0.1520 1.0000 Uiso R . . . .
H2473 H 0.7179 0.6974 0.3756 0.1522 1.0000 Uiso R . . . .
H2472 H 0.6067 0.7043 0.3604 0.1520 1.0000 Uiso R . . . .
H2501 H 0.4034 1.0114 0.3489 0.0604 1.0000 Uiso R . . . .
H2511 H 0.5662 0.8936 0.3707 0.0635 1.0000 Uiso R . . . .
H2512 H 0.5656 0.9482 0.3379 0.0632 1.0000 Uiso R . . . .
H2522 H 0.6606 1.0070 0.3775 0.0861 1.0000 Uiso R . . . .
H2521 H 0.5671 1.0690 0.3643 0.0862 1.0000 Uiso R . . . .
H2532 H 0.5723 1.0704 0.4197 0.0701 1.0000 Uiso R . . . .
H2531 H 0.5676 0.9736 0.4224 0.0700 1.0000 Uiso R . . . .
H2541 H 0.4020 1.0360 0.4315 0.0651 1.0000 Uiso R . . . .
H2542 H 0.4027 1.0870 0.3983 0.0650 1.0000 Uiso R . . . .
H2551 H 0.4060 0.9103 0.4055 0.0663 1.0000 Uiso R . . . .
H2552 H 0.3096 0.9703 0.3927 0.0662 1.0000 Uiso R . . . .
H2561 H 0.3111 0.8790 0.3013 0.0872 1.0000 Uiso R . . . .
H2572 H 0.4407 1.0096 0.2971 0.0861 1.0000 Uiso R . . . .
H2571 H 0.3185 1.0204 0.3009 0.0862 1.0000 Uiso R . . . .
H2581 H 0.3687 1.0434 0.2463 0.1322 1.0000 Uiso R . . . .
H2582 H 0.2975 0.9688 0.2523 0.1321 1.0000 Uiso R . . . .
H2591 H 0.5045 0.9489 0.2443 0.1370 1.0000 Uiso R . . . .
H2592 H 0.4217 0.9300 0.2184 0.1371 1.0000 Uiso R . . . .
H2601 H 0.4903 0.8076 0.2463 0.1062 1.0000 Uiso R . . . .
H2602 H 0.3700 0.8238 0.2525 0.1060 1.0000 Uiso R . . . .
H2611 H 0.5206 0.8613 0.2972 0.0951 1.0000 Uiso R . . . .
H2612 H 0.4514 0.7857 0.3029 0.0951 1.0000 Uiso R . . . .
H3641 H 0.8681 0.3588 0.3854 0.0580 1.0000 Uiso R . . . .
H3661 H 0.8132 0.5678 0.3288 0.0783 1.0000 Uiso R . . . .
H3681 H 0.7315 0.3518 0.3006 0.0651 1.0000 Uiso R . . . .
H3781 H 0.6684 0.2566 0.4049 0.0462 1.0000 Uiso R . . . .
H3801 H 0.3740 0.2626 0.3751 0.0581 1.0000 Uiso R . . . .
H3821 H 0.6113 0.2248 0.3141 0.0530 1.0000 Uiso R . . . .
H3921 H 0.7399 0.0884 0.3310 0.0521 1.0000 Uiso R . . . .
H3941 H 0.9248 0.0510 0.2548 0.0642 1.0000 Uiso R . . . .
H3961 H 0.9165 0.2638 0.2995 0.0562 1.0000 Uiso R . . . .
H4061 H 0.7569 0.1204 0.4009 0.0551 1.0000 Uiso R . . . .
H4081 H 1.0393 0.0765 0.4407 0.0651 1.0000 Uiso R . . . .
H4101 H 0.9895 0.2431 0.3664 0.0631 1.0000 Uiso R . . . .
H5001 H 0.6442 0.0895 0.1508 0.1089 0.522(13) Uiso R . P 1 1
H5102 H 0.6180 0.1431 0.0964 0.1061 0.522(13) Uiso R . P 1 1
H5101 H 0.5082 0.1084 0.0978 0.1060 0.522(13) Uiso R . P 1 1
H5201 H 0.6975 -0.0003 0.1068 0.1091 0.522(13) Uiso R . P 1 1
H5202 H 0.6275 0.0057 0.0757 0.1090 0.522(13) Uiso R . P 1 1
H5301 H 0.5837 -0.1076 0.1096 0.1100 0.522(13) Uiso R . P 1 1
H5302 H 0.4895 -0.0376 0.1057 0.1099 0.522(13) Uiso R . P 1 1
H5401 H 0.6191 -0.0562 0.1592 0.1170 0.522(13) Uiso R . P 1 1
H5402 H 0.5052 -0.0846 0.1601 0.1171 0.522(13) Uiso R . P 1 1
H5501 H 0.4951 0.0534 0.1785 0.1152 0.522(13) Uiso R . P 1 1
H5502 H 0.4339 0.0543 0.1458 0.1150 0.522(13) Uiso R . P 1 1
H5011 H 0.4615 0.1080 0.1207 0.1011 0.478(13) Uiso R . P 1 2
H5112 H 0.6776 0.1062 0.1150 0.1001 0.478(13) Uiso R . P 1 2
H5111 H 0.5997 0.1622 0.0912 0.1000 0.478(13) Uiso R . P 1 2
H5211 H 0.6513 0.0326 0.0677 0.1080 0.478(13) Uiso R . P 1 2
H5212 H 0.5314 0.0341 0.0744 0.1081 0.478(13) Uiso R . P 1 2
H5311 H 0.6857 -0.0448 0.1164 0.1121 0.478(13) Uiso R . P 1 2
H5312 H 0.6149 -0.0929 0.0949 0.1119 0.478(13) Uiso R . P 1 2
H5411 H 0.5533 -0.0955 0.1483 0.1111 0.478(13) Uiso R . P 1 2
H5412 H 0.4722 -0.0449 0.1241 0.1110 0.478(13) Uiso R . P 1 2
H5511 H 0.6214 0.0321 0.1620 0.1041 0.478(13) Uiso R . P 1 2
H5512 H 0.5027 0.0377 0.1709 0.1042 0.478(13) Uiso R . P 1 2
H5601 H 0.6702 0.1569 0.1738 0.1091 0.501(16) Uiso R . P 2 1
H5701 H 0.4908 0.1894 0.2121 0.1070 0.501(16) Uiso R . P 2 1
H5702 H 0.5324 0.0997 0.2026 0.1069 0.501(16) Uiso R . P 2 1
H5801 H 0.5985 0.1271 0.2546 0.1091 0.501(16) Uiso R . P 2 1
H5802 H 0.6946 0.1136 0.2314 0.1091 0.501(16) Uiso R . P 2 1
H5902 H 0.7094 0.2358 0.2569 0.1131 0.501(16) Uiso R . P 2 1
H5901 H 0.5967 0.2699 0.2445 0.1130 0.501(16) Uiso R . P 2 1
H6002 H 0.7192 0.3323 0.2125 0.1140 0.501(16) Uiso R . P 2 1
H6001 H 0.7705 0.2441 0.2040 0.1140 0.501(16) Uiso R . P 2 1
H6101 H 0.6479 0.3013 0.1616 0.1080 0.501(16) Uiso R . P 2 1
H6102 H 0.5608 0.3083 0.1879 0.1079 0.501(16) Uiso R . P 2 1
H5611 H 0.6842 0.2074 0.1666 0.1080 0.499(16) Uiso R . P 2 2
H5711 H 0.5324 0.1754 0.2147 0.1139 0.499(16) Uiso R . P 2 2
H5712 H 0.6133 0.1065 0.2022 0.1140 0.499(16) Uiso R . P 2 2
H5811 H 0.6810 0.1586 0.2506 0.1171 0.499(16) Uiso R . P 2 2
H5812 H 0.7557 0.1813 0.2222 0.1171 0.499(16) Uiso R . P 2 2
H5912 H 0.7107 0.3001 0.2500 0.1200 0.499(16) Uiso R . P 2 2
H5911 H 0.5935 0.2907 0.2417 0.1199 0.499(16) Uiso R . P 2 2
H6012 H 0.6571 0.3928 0.2064 0.1140 0.499(16) Uiso R . P 2 2
H6011 H 0.7425 0.3245 0.1949 0.1141 0.499(16) Uiso R . P 2 2
H6111 H 0.5197 0.3159 0.1881 0.1080 0.499(16) Uiso R . P 2 2
H6112 H 0.5897 0.3390 0.1585 0.1080 0.499(16) Uiso R . P 2 2
H1191 H 0.6690 0.5160 0.4811 0.1949 0.74(2) Uiso R . P . .
H1192 H 0.7131 0.5198 0.5160 0.1950 0.74(2) Uiso R . P . .
H1193 H 0.6241 0.5862 0.5030 0.1951 0.74(2) Uiso R . P . .
H1201 H 0.8180 0.5637 0.4809 0.1490 0.74(2) Uiso R . P . .
H1202 H 0.7310 0.6322 0.4682 0.1490 0.74(2) Uiso R . P . .
H1211 H 0.8472 0.6286 0.5221 0.1609 0.74(2) Uiso R . P . .
H1212 H 0.7475 0.6922 0.5152 0.1610 0.74(2) Uiso R . P . .
H1221 H 0.9233 0.6948 0.4837 0.1691 0.74(2) Uiso R . P . .
H1222 H 0.8238 0.7554 0.4748 0.1689 0.74(2) Uiso R . P . .
H1231 H 0.9591 0.8073 0.4957 0.2030 0.74(2) Uiso R . P . .
H1232 H 0.9405 0.7599 0.5291 0.2029 0.74(2) Uiso R . P . .
H1233 H 0.8535 0.8251 0.5138 0.2030 0.74(2) Uiso R . P . .
H11 H 0.3347 0.4217 0.1075 0.0380 1.0000 Uiso R . . . .
H12 H 0.2719 0.3319 0.0871 0.0380 1.0000 Uiso R . . . .
H2011 H 0.3084 0.6818 0.4139 0.0620 1.0000 Uiso R . . . .
H2012 H 0.2447 0.6359 0.3769 0.0620 1.0000 Uiso R . . . .
H481 H 0.4543 0.3001 0.1428 0.0613 1.0000 Uiso R . . . .
H482 H 0.4227 0.2319 0.1182 0.0613 1.0000 Uiso R . . . .
H2481 H 0.3454 0.8143 0.3814 0.0784 1.0000 Uiso R . . . .
H2482 H 0.3156 0.7805 0.3468 0.0784 1.0000 Uiso R . . . .

loop_
_atom_site_aniso_label
_atom_site_aniso_U_11
_atom_site_aniso_U_22
_atom_site_aniso_U_33
_atom_site_aniso_U_23
_atom_site_aniso_U_13
_atom_site_aniso_U_12
Ir1 0.03096(12) 0.03495(14) 0.02989(13) 0.00015(10) 0.00403(9) -0.00701(10)
C2 0.032(3) 0.030(3) 0.037(3) 0.002(3) 0.003(3) -0.007(3)
N3 0.034(3) 0.029(3) 0.048(3) -0.003(2) 0.013(2) -0.005(2)
C4 0.028(3) 0.028(3) 0.045(4) -0.002(3) 0.018(3) -0.004(2)
C5 0.035(3) 0.030(3) 0.042(4) -0.004(3) 0.011(3) -0.013(3)
C6 0.042(4) 0.048(4) 0.050(4) -0.004(3) 0.007(3) -0.006(3)
C7 0.049(4) 0.037(4) 0.050(4) -0.008(3) 0.010(3) -0.017(3)
C8 0.053(4) 0.039(4) 0.057(5) -0.009(3) 0.020(4) -0.009(3)
C9 0.076(6) 0.046(5) 0.066(6) -0.017(4) 0.013(5) -0.010(4)
C10 0.045(4) 0.034(4) 0.054(5) -0.003(3) 0.010(3) 0.003(3)
C11 0.037(4) 0.035(4) 0.050(4) -0.001(3) 0.016(3) -0.009(3)
C12 0.047(4) 0.045(4) 0.053(5) 0.001(3) 0.006(3) -0.005(3)
C13 0.048(4) 0.044(4) 0.057(5) -0.013(3) 0.029(4) -0.013(3)
C14 0.041(4) 0.044(4) 0.055(5) -0.011(3) 0.019(3) -0.007(3)
N15 0.039(3) 0.035(3) 0.038(3) -0.006(2) 0.012(2) -0.009(2)
C16 0.041(4) 0.035(3) 0.037(4) -0.008(3) 0.007(3) -0.004(3)
C17 0.043(4) 0.041(4) 0.044(4) -0.006(3) -0.002(3) -0.001(3)
C18 0.062(5) 0.040(4) 0.053(5) -0.003(3) -0.013(4) 0.001(4)
C19 0.063(5) 0.035(4) 0.048(4) -0.006(3) -0.006(4) -0.012(3)
C20 0.048(4) 0.054(5) 0.044(4) -0.007(3) -0.004(3) -0.006(4)
C21 0.074(6) 0.070(6) 0.056(5) -0.012(4) -0.011(4) -0.030(5)
C22 0.061(5) 0.054(5) 0.028(4) -0.004(3) -0.008(3) 0.001(4)
C23 0.052(4) 0.051(4) 0.035(4) 0.002(3) 0.003(3) -0.008(3)
C24 0.086(6) 0.050(5) 0.049(5) 0.010(4) -0.008(4) -0.006(4)
C25 0.034(3) 0.045(4) 0.038(4) -0.006(3) 0.006(3) -0.010(3)
N26 0.038(3) 0.057(4) 0.029(3) 0.004(3) 0.005(2) -0.020(3)
C27 0.049(4) 0.058(5) 0.026(3) 0.005(3) -0.004(3) -0.021(3)
C28 0.045(4) 0.089(7) 0.049(5) 0.011(4) -0.003(4) -0.027(4)
C29 0.051(5) 0.090(8) 0.096(8) 0.008(6) -0.006(5) 0.000(5)
C30 0.057(6) 0.117(9) 0.062(6) 0.013(6) -0.011(5) -0.029(6)
C31 0.080(7) 0.127(10) 0.045(5) -0.007(6) 0.000(5) -0.061(7)
C32 0.136(12) 0.198(16) 0.069(8) -0.006(9) -0.026(8) -0.109(12)
C33 0.098(8) 0.087(7) 0.052(5) -0.004(5) 0.007(5) -0.058(6)
C34 0.061(5) 0.070(6) 0.043(4) -0.001(4) 0.006(4) -0.036(4)
C35 0.079(7) 0.054(5) 0.085(7) -0.004(5) 0.014(5) -0.023(5)
C36 0.046(4) 0.080(6) 0.038(4) 0.003(4) 0.008(3) -0.020(4)
C37 0.046(4) 0.083(6) 0.038(4) -0.004(4) 0.010(3) -0.024(4)
N38 0.040(3) 0.067(4) 0.028(3) -0.001(3) 0.005(2) -0.018(3)
C39 0.037(4) 0.068(5) 0.034(4) -0.007(3) 0.006(3) -0.022(3)
C40 0.042(4) 0.072(5) 0.026(3) 0.000(3) 0.004(3) -0.019(4)
C41 0.051(5) 0.068(5) 0.048(5) 0.006(4) -0.005(4) -0.009(4)
C42 0.050(5) 0.096(7) 0.035(4) 0.005(4) 0.007(3) -0.021(5)
C43 0.058(5) 0.101(7) 0.034(4) -0.008(4) 0.006(4) -0.036(5)
C44 0.075(7) 0.144(10) 0.043(5) -0.003(6) -0.004(4) -0.058(7)
C45 0.068(6) 0.075(6) 0.046(5) -0.010(4) 0.008(4) -0.032(5)
C46 0.056(5) 0.071(5) 0.034(4) 0.001(4) 0.004(3) -0.020(4)
C47 0.084(7) 0.072(7) 0.075(7) -0.012(5) -0.007(5) -0.016(5)
B48 0.063(5) 0.038(4) 0.038(4) -0.001(3) 0.014(4) -0.004(4)
N49 0.091(4) 0.090(4) 0.048(3) 0.012(3) 0.013(3) 0.040(3)
B62 0.025(3) 0.040(4) 0.037(4) -0.002(3) 0.002(3) -0.001(3)
C63 0.032(3) 0.029(3) 0.042(4) -0.004(3) 0.004(3) -0.004(3)
C64 0.036(3) 0.038(4) 0.042(4) -0.005(3) -0.004(3) -0.002(3)
C65 0.030(3) 0.033(4) 0.061(5) 0.002(3) -0.004(3) -0.005(3)
C66 0.029(3) 0.044(4) 0.061(5) 0.000(3) 0.003(3) -0.003(3)
C67 0.030(3) 0.041(4) 0.053(4) 0.004(3) 0.004(3) -0.001(3)
C68 0.031(3) 0.036(3) 0.042(4) 0.000(3) 0.001(3) -0.004(3)
C69 0.065(3) 0.095(4) 0.062(3) -0.014(3) 0.021(3) -0.002(3)
C73 0.034(4) 0.050(4) 0.063(5) -0.005(4) -0.011(3) -0.008(3)
F74 0.094(4) 0.052(3) 0.107(5) -0.014(3) -0.049(4) -0.011(3)
F75 0.037(2) 0.087(4) 0.090(4) -0.004(3) -0.018(2) -0.011(2)
F76 0.065(3) 0.076(3) 0.064(3) 0.000(3) -0.020(3) -0.011(3)
C77 0.023(3) 0.040(4) 0.043(4) -0.004(3) 0.008(3) -0.007(3)
C78 0.027(3) 0.041(4) 0.044(4) -0.004(3) -0.002(3) -0.006(3)
C79 0.030(3) 0.035(4) 0.065(5) -0.004(3) 0.005(3) -0.008(3)
C80 0.044(4) 0.036(4) 0.062(5) 0.004(3) 0.002(3) -0.003(3)
C81 0.043(4) 0.045(4) 0.049(4) 0.005(3) -0.001(3) -0.004(3)
C82 0.037(4) 0.040(4) 0.054(4) -0.003(3) 0.000(3) -0.005(3)
C83 0.107(5) 0.072(4) 0.069(3) 0.022(3) -0.016(3) -0.015(3)
C87 0.039(4) 0.044(4) 0.068(5) -0.011(4) 0.010(4) -0.010(3)
F88 0.068(3) 0.074(3) 0.087(4) -0.035(3) 0.037(3) -0.027(3)
F89 0.053(3) 0.075(3) 0.079(4) -0.029(3) -0.004(2) -0.010(2)
F90 0.094(4) 0.037(3) 0.094(4) -0.014(3) 0.000(3) -0.004(3)
C91 0.035(3) 0.039(4) 0.037(4) 0.003(3) 0.002(3) -0.010(3)
C92 0.030(3) 0.049(4) 0.035(4) -0.002(3) 0.005(3) -0.006(3)
C93 0.027(3) 0.061(5) 0.036(4) -0.003(3) 0.005(3) -0.016(3)
C94 0.047(4) 0.063(5) 0.040(4) -0.010(3) 0.011(3) -0.025(4)
C95 0.042(4) 0.044(4) 0.040(4) -0.001(3) 0.003(3) -0.010(3)
C96 0.028(3) 0.043(4) 0.043(4) 0.001(3) 0.001(3) -0.010(3)
C97 0.057(5) 0.040(4) 0.083(7) -0.016(4) -0.007(5) -0.009(4)
F98 0.083(4) 0.064(3) 0.138(6) -0.041(4) 0.056(4) -0.017(3)
F99 0.103(5) 0.043(3) 0.109(5) -0.013(3) -0.031(4) 0.004(3)
F100 0.093(4) 0.055(3) 0.101(4) -0.032(3) -0.004(3) -0.027(3)
C101 0.034(4) 0.079(6) 0.041(4) -0.014(4) 0.008(3) -0.014(4)
F102 0.040(3) 0.105(4) 0.066(3) 0.019(3) -0.005(2) -0.004(3)
F103 0.039(2) 0.079(3) 0.054(3) -0.019(2) 0.0120(19) -0.011(2)
F104 0.039(2) 0.122(5) 0.074(4) -0.052(3) -0.002(2) -0.018(3)
C105 0.037(3) 0.037(4) 0.038(4) -0.006(3) 0.002(3) -0.010(3)
C106 0.044(4) 0.041(4) 0.039(4) -0.010(3) 0.004(3) -0.008(3)
C107 0.054(4) 0.038(4) 0.041(4) -0.009(3) 0.003(3) -0.006(3)
C108 0.059(5) 0.052(5) 0.042(4) -0.007(3) 0.007(3) -0.016(4)
C109 0.038(4) 0.051(4) 0.051(4) -0.006(3) 0.009(3) -0.007(3)
C110 0.032(3) 0.048(4) 0.045(4) -0.008(3) 0.002(3) -0.008(3)
C111 0.048(5) 0.088(7) 0.057(5) -0.005(5) 0.018(4) -0.007(5)
F112 0.077(4) 0.090(5) 0.128(6) -0.016(4) 0.035(4) 0.019(3)
F113 0.042(3) 0.170(7) 0.146(7) -0.074(6) 0.020(4) -0.029(4)
F114 0.083(4) 0.151(6) 0.071(4) 0.007(4) 0.038(3) 0.027(4)
C115 0.066(6) 0.063(5) 0.041(4) -0.001(4) 0.005(4) 0.009(4)
F116 0.182(7) 0.052(3) 0.074(4) -0.017(3) -0.031(4) 0.024(4)
F117 0.107(4) 0.083(4) 0.039(3) 0.009(3) 0.002(3) 0.017(3)
F118 0.068(4) 0.111(5) 0.105(5) 0.035(4) -0.007(3) 0.016(3)
C119 0.122(15) 0.088(13) 0.20(2) 0.028(12) 0.010(13) 0.011(8)
C120 0.093(12) 0.142(15) 0.196(18) -0.045(12) 0.038(11) -0.006(8)
C121 0.114(13) 0.165(16) 0.199(18) -0.065(11) 0.041(11) -0.011(9)
C122 0.101(14) 0.175(17) 0.218(19) -0.080(12) 0.036(12) -0.025(10)
C123 0.098(14) 0.21(2) 0.138(18) -0.057(15) 0.028(12) -0.033(12)
Ir201 0.0763(2) 0.04278(17) 0.03658(17) -0.00188(13) 0.00383(15) -0.00482(15)
C202 0.065(3) 0.056(4) 0.035(3) 0.017(3) -0.015(2) -0.016(2)
N203 0.069(4) 0.064(4) 0.039(4) -0.010(3) -0.005(3) 0.017(3)
C204 0.077(6) 0.056(5) 0.032(4) -0.001(3) -0.004(4) 0.014(4)
C205 0.073(6) 0.053(5) 0.044(4) -0.009(4) -0.002(4) -0.002(4)
C206 0.137(11) 0.060(6) 0.059(6) 0.000(5) -0.006(6) -0.008(6)
C207 0.070(6) 0.066(6) 0.045(5) -0.014(4) -0.010(4) -0.003(4)
C208 0.047(4) 0.072(6) 0.039(4) -0.003(4) -0.001(3) 0.004(4)
C209 0.065(6) 0.093(7) 0.041(5) -0.001(5) -0.002(4) 0.000(5)
C210 0.046(4) 0.050(5) 0.057(5) 0.002(4) -0.001(4) 0.002(3)
C211 0.050(4) 0.049(4) 0.048(4) -0.013(4) -0.002(3) 0.008(3)
C212 0.052(5) 0.070(6) 0.075(6) -0.022(5) -0.012(4) 0.003(4)
C213 0.092(6) 0.087(7) 0.047(5) -0.001(5) 0.005(5) 0.031(6)
C214 0.120(8) 0.074(7) 0.048(5) -0.007(5) 0.009(5) 0.033(6)
N215 0.088(6) 0.063(5) 0.047(4) -0.009(3) -0.006(3) 0.019(4)
C216 0.076(6) 0.067(6) 0.032(3) -0.010(4) 0.003(4) 0.003(4)
C217 0.069(5) 0.063(5) 0.039(4) -0.009(4) -0.005(4) -0.009(4)
C218 0.089(7) 0.077(7) 0.060(6) -0.014(5) -0.012(5) -0.022(6)
C219 0.081(7) 0.069(6) 0.052(5) 0.001(4) -0.005(5) -0.020(5)
C220 0.094(7) 0.077(6) 0.032(4) 0.005(4) -0.008(4) -0.031(5)
C221 0.146(11) 0.098(8) 0.051(6) 0.005(6) -0.017(6) -0.053(8)
C222 0.099(8) 0.078(7) 0.041(5) -0.015(4) -0.001(5) -0.030(6)
C223 0.097(7) 0.065(6) 0.038(4) -0.011(4) 0.018(4) -0.009(5)
C224 0.173(13) 0.066(7) 0.063(7) -0.009(5) 0.024(7) -0.029(8)
C225 0.066(5) 0.058(5) 0.046(5) 0.003(4) 0.006(4) -0.012(3)
N226 0.075(5) 0.044(4) 0.066(5) -0.004(3) 0.009(4) 0.001(4)
C227 0.081(6) 0.049(5) 0.059(5) -0.015(4) 0.007(5) 0.005(4)
C228 0.081(6) 0.038(4) 0.079(7) 0.001(4) -0.011(5) 0.003(4)
C229 0.097(8) 0.062(6) 0.066(6) 0.008(5) 0.007(5) -0.005(5)
C230 0.082(7) 0.056(6) 0.091(8) -0.013(5) -0.007(6) 0.004(5)
C231 0.095(8) 0.045(5) 0.115(10) -0.019(6) -0.016(7) 0.006(5)
C232 0.145(13) 0.072(8) 0.121(11) -0.017(7) -0.052(10) 0.008(8)
C233 0.108(9) 0.066(6) 0.056(6) -0.020(5) -0.005(6) 0.019(6)
C234 0.089(7) 0.047(5) 0.077(7) -0.010(5) 0.010(6) 0.000(5)
C235 0.147(12) 0.103(9) 0.059(7) -0.012(6) 0.023(7) -0.033(9)
C236 0.082(7) 0.053(6) 0.091(8) 0.002(5) 0.001(6) 0.006(5)
C237 0.072(6) 0.060(6) 0.088(8) -0.001(5) 0.011(5) 0.005(5)
N238 0.074(5) 0.058(4) 0.060(5) 0.006(4) 0.009(4) 0.001(4)
C239 0.061(5) 0.058(5) 0.072(6) 0.004(5) -0.004(5) -0.011(4)
C240 0.068(6) 0.073(6) 0.060(6) 0.009(5) 0.000(5) -0.009(5)
C241 0.085(7) 0.087(7) 0.071(7) 0.013(6) -0.008(5) -0.033(6)
C242 0.076(6) 0.075(6) 0.059(6) 0.006(5) -0.006(5) -0.015(5)
C243 0.080(7) 0.068(6) 0.073(7) 0.012(5) -0.013(5) -0.023(5)
C244 0.125(10) 0.086(8) 0.078(8) 0.005(6) -0.021(7) -0.044(7)
C245 0.067(6) 0.075(6) 0.071(6) 0.014(5) 0.001(5) -0.022(5)
C246 0.073(6) 0.069(6) 0.065(6) 0.005(5) 0.006(5) -0.006(5)
C247 0.103(9) 0.066(7) 0.107(9) 0.006(6) 0.039(7) 0.002(6)
B248 0.078(6) 0.077(7) 0.052(6) -0.002(5) -0.012(5) -0.039(6)
N249 0.050(4) 0.058(4) 0.050(4) -0.008(3) -0.006(3) -0.017(3)
C250 0.052(4) 0.052(4) 0.037(4) -0.002(3) -0.001(3) -0.011(3)
C251 0.052(4) 0.063(5) 0.044(4) -0.008(4) 0.011(3) -0.017(4)
C252 0.048(5) 0.063(5) 0.085(7) -0.014(5) 0.008(4) -0.027(4)
C253 0.059(5) 0.053(5) 0.063(5) -0.011(4) -0.008(4) -0.011(4)
C254 0.062(5) 0.059(5) 0.049(5) -0.011(4) 0.006(4) -0.018(4)
C255 0.051(5) 0.056(5) 0.055(5) -0.010(4) 0.010(4) -0.013(4)
C256 0.097(8) 0.075(6) 0.043(5) -0.007(4) -0.010(5) -0.002(6)
C257 0.081(7) 0.071(6) 0.056(6) 0.004(5) -0.012(5) -0.009(5)
C258 0.112(10) 0.141(12) 0.061(7) 0.020(7) 0.002(7) -0.019(9)
C259 0.135(12) 0.155(13) 0.066(7) -0.021(8) 0.045(8) -0.068(10)
C260 0.075(7) 0.108(9) 0.083(8) -0.032(7) 0.033(6) -0.037(6)
C261 0.095(8) 0.095(8) 0.062(6) -0.002(6) 0.023(6) -0.016(6)
B362 0.045(4) 0.043(4) 0.039(4) -0.003(3) 0.006(3) -0.013(4)
C363 0.038(4) 0.049(4) 0.039(4) -0.003(3) 0.008(3) -0.010(3)
C364 0.049(4) 0.053(5) 0.044(4) -0.006(3) 0.006(3) -0.018(3)
C365 0.058(5) 0.052(5) 0.049(5) -0.004(4) 0.008(4) -0.014(4)
C366 0.067(6) 0.049(5) 0.070(6) -0.001(4) 0.008(4) -0.019(4)
C367 0.060(5) 0.054(5) 0.059(5) 0.011(4) 0.001(4) -0.015(4)
C368 0.055(5) 0.057(5) 0.051(5) -0.001(4) 0.006(4) -0.021(4)
C369 0.111(9) 0.073(7) 0.071(7) 0.025(6) -0.017(7) -0.031(6)
F370 0.184(9) 0.185(9) 0.063(5) 0.038(5) 0.007(5) -0.025(7)
F371 0.147(7) 0.130(6) 0.131(7) 0.066(5) -0.083(6) -0.057(6)
F372 0.242(11) 0.068(5) 0.127(7) 0.038(4) -0.065(7) -0.023(6)
C373 0.106(4) 0.067(4) 0.085(4) -0.020(3) -0.009(3) -0.038(3)
C377 0.042(4) 0.038(4) 0.034(3) 0.002(3) 0.002(3) -0.011(3)
C378 0.038(4) 0.046(4) 0.038(4) -0.001(3) 0.004(3) -0.008(3)
C379 0.043(4) 0.044(4) 0.032(3) 0.001(3) 0.003(3) -0.001(3)
C380 0.040(4) 0.042(4) 0.049(4) 0.005(3) 0.003(3) -0.002(3)
C381 0.045(4) 0.046(4) 0.043(4) 0.003(3) 0.002(3) -0.007(3)
C382 0.053(4) 0.046(4) 0.032(4) 0.000(3) 0.004(3) -0.011(3)
C383 0.048(3) 0.101(4) 0.067(3) -0.011(3) -0.020(3) 0.001(3)
C387 0.042(4) 0.061(5) 0.049(5) -0.009(4) 0.005(3) -0.003(4)
F388 0.051(3) 0.136(5) 0.056(3) -0.018(3) 0.021(2) -0.023(3)
F389 0.091(4) 0.077(4) 0.058(3) -0.027(3) 0.013(3) -0.010(3)
F390 0.090(4) 0.099(4) 0.037(3) 0.010(3) 0.013(2) 0.020(3)
C391 0.039(4) 0.051(4) 0.035(4) -0.003(3) 0.005(3) -0.011(3)
C392 0.035(3) 0.054(4) 0.037(4) -0.004(3) 0.008(3) -0.014(3)
C393 0.036(4) 0.049(4) 0.045(4) -0.010(3) 0.001(3) -0.006(3)
C394 0.051(4) 0.060(5) 0.036(4) -0.011(3) 0.004(3) -0.004(4)
C395 0.048(4) 0.059(5) 0.044(4) -0.008(4) 0.010(3) -0.013(4)
C396 0.044(4) 0.054(4) 0.041(4) -0.002(3) 0.004(3) -0.014(3)
C397 0.102(5) 0.100(4) 0.087(4) -0.018(3) 0.056(4) -0.046(4)
C401 0.045(4) 0.054(5) 0.069(6) -0.011(4) 0.005(4) -0.009(4)
F402 0.138(6) 0.054(3) 0.104(5) 0.012(3) -0.040(4) -0.032(4)
F403 0.082(4) 0.079(4) 0.117(5) -0.056(4) 0.037(4) -0.029(3)
F404 0.054(3) 0.069(3) 0.098(4) -0.017(3) 0.000(3) -0.024(3)
C405 0.041(4) 0.050(4) 0.036(4) -0.008(3) 0.007(3) -0.010(3)
C406 0.037(4) 0.046(4) 0.046(4) -0.005(3) 0.003(3) -0.011(3)
C407 0.045(4) 0.044(4) 0.053(5) -0.006(3) 0.003(3) -0.012(3)
C408 0.043(4) 0.055(5) 0.054(5) -0.010(4) -0.004(3) -0.001(3)
C409 0.041(4) 0.053(5) 0.058(5) -0.013(4) 0.002(4) -0.012(3)
C410 0.035(4) 0.054(4) 0.047(4) -0.011(3) 0.010(3) -0.013(3)
C411 0.039(4) 0.078(7) 0.085(7) -0.011(5) 0.004(4) -0.006(4)
F412 0.059(4) 0.234(10) 0.126(6) -0.073(6) 0.034(4) -0.051(5)
F413 0.055(3) 0.077(4) 0.211(9) -0.012(5) -0.025(4) -0.028(3)
F414 0.049(3) 0.149(7) 0.154(7) 0.052(6) -0.021(4) -0.009(4)
C415 0.056(5) 0.052(5) 0.059(5) -0.002(4) -0.004(4) 0.002(4)
F416 0.087(4) 0.111(5) 0.095(5) 0.053(4) -0.029(4) -0.025(4)
F417 0.083(4) 0.051(3) 0.096(4) -0.006(3) 0.014(3) -0.018(3)
F418 0.097(4) 0.060(3) 0.071(4) 0.004(3) 0.035(3) -0.009(3)
C500 0.110(6) 0.084(5) 0.067(5) 0.010(5) 0.015(5) 0.024(5)
C510 0.109(7) 0.077(7) 0.073(6) 0.004(6) 0.019(6) 0.007(6)
C520 0.110(8) 0.079(7) 0.083(7) 0.003(6) 0.019(7) -0.001(6)
C530 0.114(8) 0.082(7) 0.089(7) -0.004(7) 0.021(7) -0.010(6)
C540 0.118(8) 0.094(7) 0.088(7) 0.005(7) 0.015(7) -0.003(7)
C550 0.114(8) 0.098(7) 0.082(7) 0.004(6) 0.015(6) 0.008(6)
C501 0.081(6) 0.086(5) 0.068(6) 0.007(4) 0.016(5) 0.022(5)
C511 0.076(7) 0.074(7) 0.075(7) -0.002(6) 0.019(6) 0.006(6)
C521 0.080(7) 0.074(7) 0.084(8) -0.001(6) 0.016(6) -0.002(6)
C531 0.081(7) 0.079(7) 0.091(8) 0.008(6) 0.018(6) -0.007(7)
C541 0.083(7) 0.089(7) 0.087(8) 0.016(6) 0.015(6) -0.008(7)
C551 0.078(7) 0.095(7) 0.075(7) 0.013(5) 0.014(6) 0.000(6)
C560 0.082(5) 0.105(6) 0.047(5) 0.024(5) 0.008(4) 0.026(5)
C570 0.074(7) 0.105(7) 0.044(6) 0.026(6) 0.005(5) 0.022(6)
C580 0.077(7) 0.108(8) 0.040(6) 0.027(6) 0.003(5) 0.012(6)
C590 0.079(7) 0.113(8) 0.040(6) 0.029(6) -0.007(5) 0.006(7)
C600 0.079(7) 0.118(8) 0.044(6) 0.027(6) -0.007(5) 0.002(7)
C610 0.074(7) 0.114(7) 0.042(6) 0.031(6) -0.006(5) 0.007(6)
C561 0.099(6) 0.109(6) 0.043(5) 0.016(5) -0.001(4) 0.056(5)
C571 0.109(7) 0.113(8) 0.048(6) 0.019(6) -0.005(5) 0.060(6)
C581 0.111(8) 0.121(8) 0.047(6) 0.019(6) -0.005(6) 0.054(7)
C591 0.110(8) 0.123(8) 0.046(6) 0.018(6) -0.004(6) 0.049(7)
C601 0.103(8) 0.120(8) 0.044(6) 0.014(6) -0.006(6) 0.048(7)
C611 0.098(7) 0.113(7) 0.041(6) 0.013(6) -0.005(5) 0.053(6)
F700 0.084(6) 0.094(5) 0.068(5) -0.018(5) 0.020(5) 0.012(5)
F710 0.062(5) 0.119(6) 0.063(5) -0.016(5) 0.016(4) 0.003(5)
F720 0.077(5) 0.097(6) 0.079(5) -0.009(5) 0.033(4) -0.014(4)
F701 0.088(5) 0.099(5) 0.069(5) -0.031(4) 0.027(4) -0.015(5)
F711 0.082(5) 0.098(6) 0.061(5) -0.005(4) 0.015(4) 0.008(5)
F721 0.055(4) 0.119(6) 0.067(5) -0.014(5) 0.022(4) 0.007(5)
F840 0.114(7) 0.069(5) 0.066(5) 0.019(4) -0.018(5) -0.010(5)
F850 0.114(7) 0.084(6) 0.079(5) 0.018(5) -0.018(5) -0.003(5)
F860 0.113(6) 0.075(6) 0.068(5) 0.027(5) -0.016(5) -0.028(5)
F841 0.104(6) 0.083(5) 0.073(5) 0.022(4) -0.028(5) -0.018(5)
F851 0.125(6) 0.068(4) 0.077(5) 0.028(4) -0.012(5) -0.010(5)
F861 0.111(6) 0.087(6) 0.068(5) 0.026(5) -0.007(4) -0.012(5)
F3740 0.102(6) 0.063(5) 0.093(6) -0.012(4) -0.018(5) -0.048(4)
F3750 0.118(6) 0.089(5) 0.089(5) -0.009(5) -0.005(5) -0.056(5)
F3760 0.113(6) 0.072(6) 0.083(6) -0.027(5) -0.008(4) -0.021(5)
F3741 0.104(6) 0.076(6) 0.106(6) -0.038(5) -0.016(5) -0.034(5)
F3751 0.106(6) 0.066(4) 0.092(5) -0.019(4) -0.013(5) -0.034(5)
F3761 0.119(6) 0.065(6) 0.071(5) -0.018(5) -0.008(4) -0.031(5)
F3840 0.056(5) 0.106(5) 0.077(5) -0.021(4) -0.036(5) 0.022(5)
F3850 0.046(5) 0.090(6) 0.061(5) -0.018(4) -0.019(4) -0.014(4)
F3860 0.047(5) 0.118(6) 0.072(5) -0.005(5) -0.022(4) -0.005(4)
F3841 0.045(4) 0.124(6) 0.071(5) -0.007(5) -0.019(4) 0.006(4)
F3851 0.056(5) 0.100(5) 0.067(5) -0.007(4) -0.030(4) 0.008(4)
F3861 0.051(5) 0.090(5) 0.072(5) -0.019(4) -0.021(4) -0.014(4)
F3980 0.108(6) 0.109(6) 0.094(6) -0.006(5) 0.055(5) -0.043(6)
F3990 0.111(7) 0.098(6) 0.089(6) -0.024(6) 0.060(5) -0.058(5)
F4000 0.101(7) 0.101(6) 0.085(7) -0.012(5) 0.060(5) -0.036(5)
F3981 0.110(6) 0.096(5) 0.097(6) -0.004(5) 0.067(5) -0.040(5)
F3991 0.098(5) 0.114(6) 0.103(6) -0.015(5) 0.052(4) -0.053(5)
F4001 0.106(6) 0.106(5) 0.081(5) -0.032(4) 0.058(5) -0.047(5)

loop_
_atom_type_symbol
_atom_type_scat_dispersion_real
_atom_type_scat_dispersion_imag
_atom_type_scat_Cromer_Mann_a1
_atom_type_scat_Cromer_Mann_b1
_atom_type_scat_Cromer_Mann_a2
_atom_type_scat_Cromer_Mann_b2
_atom_type_scat_Cromer_Mann_a3
_atom_type_scat_Cromer_Mann_b3
_atom_type_scat_Cromer_Mann_a4
_atom_type_scat_Cromer_Mann_b4
_atom_type_scat_Cromer_Mann_c
_atom_type_scat_source
C 0.0033 0.0016 2.3100 20.8439 1.0200 10.2075 1.5886 0.5687 0.8650 51.6512 0.2156 'International Tables Vol C 4.2.6.8 and 6.1.1.4'
H 0.0000 0.0000 0.4930 10.5109 0.3229 26.1257 0.1402 3.1424 0.0408 57.7998 0.0030 'International Tables Vol C 4.2.6.8 and 6.1.1.4'
N 0.0061 0.0033 12.2126 0.0057 3.1322 9.8933 2.0125 28.9975 1.1663 0.5826 -11.5290 'International Tables Vol C 4.2.6.8 and 6.1.1.4'
F 0.0171 0.0103 3.5392 10.2825 2.6412 4.2944 1.5170 0.2615 1.0243 26.1476 0.2776 'International Tables Vol C 4.2.6.8 and 6.1.1.4'
Ir -1.4442 7.9887 27.3049 1.5928 16.7296 8.8655 15.6115 0.4179 5.8338 45.0011 11.4722 'International Tables Vol C 4.2.6.8 and 6.1.1.4'
B 0.0013 0.0007 2.0545 23.2185 1.3326 1.0210 1.0979 60.3498 0.7068 0.1403 -0.1932 'International Tables Vol C 4.2.6.8 and 6.1.1.4'

loop_
_geom_angle_atom_site_label_1
_geom_angle_atom_site_label_2
_geom_angle_atom_site_label_3
_geom_angle
_geom_angle_publ_flag
C2 Ir1 C25 164.9(3) yes
C2 Ir1 B48 98.0(3) yes
C25 Ir1 B48 97.0(3) yes
C2 Ir1 H11 91.0 no
C25 Ir1 H11 78.2 no
B48 Ir1 H11 137.7 no
C2 Ir1 H12 83.0 no
C25 Ir1 H12 84.9 no
B48 Ir1 H12 141.1 no
H11 Ir1 H12 80.9 no
C2 Ir1 H481 92.7 no
C25 Ir1 H481 100.9 no
B48 Ir1 H481 28.0 no
H11 Ir1 H481 110.8 no
H12 Ir1 H481 167.7 no
C2 Ir1 H482 101.1 no
C25 Ir1 H482 92.0 no
B48 Ir1 H482 27.9 no
H11 Ir1 H482 162.0 no
H12 Ir1 H482 113.5 no
H481 Ir1 H482 55.8 no
Ir1 C2 N3 127.7(5) yes
Ir1 C2 N15 127.1(4) yes
N3 C2 N15 104.7(5) yes
C2 N3 C4 125.1(5) yes
C2 N3 C13 109.8(6) yes
C4 N3 C13 124.8(5) yes
N3 C4 C5 119.2(6) yes
N3 C4 C11 120.6(6) yes
C5 C4 C11 120.2(6) yes
C4 C5 C6 119.8(6) yes
C4 C5 C7 118.7(6) yes
C6 C5 C7 121.5(7) yes
C5 C6 H61 108.7 no
C5 C6 H62 108.2 no
H61 C6 H62 109.9 no
C5 C6 H63 110.9 no
H61 C6 H63 109.7 no
H62 C6 H63 109.4 no
C5 C7 C8 122.0(7) yes
C5 C7 H71 119.3 no
C8 C7 H71 118.7 no
C7 C8 C9 121.5(8) yes
C7 C8 C10 117.8(7) yes
C9 C8 C10 120.8(7) yes
C8 C9 H92 110.1 no
C8 C9 H91 107.4 no
H92 C9 H91 109.9 no
C8 C9 H93 110.7 no
H92 C9 H93 109.6 no
H91 C9 H93 109.2 no
C8 C10 C11 122.0(7) yes
C8 C10 H101 119.7 no
C11 C10 H101 118.3 no
C10 C11 C4 119.2(7) yes
C10 C11 C12 121.2(7) yes
C4 C11 C12 119.6(6) yes
C11 C12 H122 108.8 no
C11 C12 H123 109.1 no
H122 C12 H123 108.9 no
C11 C12 H121 110.4 no
H122 C12 H121 109.1 no
H123 C12 H121 110.5 no
N3 C13 C14 108.0(6) yes
N3 C13 H131 125.3 no
C14 C13 H131 126.6 no
C13 C14 N15 107.0(6) yes
C13 C14 H141 126.7 no
N15 C14 H141 126.3 no
C14 N15 C2 110.5(5) yes
C14 N15 C16 124.3(6) yes
C2 N15 C16 124.6(5) yes
N15 C16 C17 120.3(6) yes
N15 C16 C23 117.5(6) yes
C17 C16 C23 122.2(7) yes
C16 C17 C18 121.1(7) yes
C16 C17 C19 117.0(7) yes
C18 C17 C19 121.9(7) yes
C17 C18 H183 108.5 no
C17 C18 H181 109.4 no
H183 C18 H181 109.8 no
C17 C18 H182 109.6 no
H183 C18 H182 109.8 no
H181 C18 H182 109.8 no
C17 C19 C20 122.6(7) yes
C17 C19 H191 117.9 no
C20 C19 H191 119.5 no
C19 C20 C21 120.9(7) yes
C19 C20 C22 118.3(7) yes
C21 C20 C22 120.8(7) yes
C20 C21 H211 110.4 no
C20 C21 H213 111.6 no
H211 C21 H213 108.5 no
C20 C21 H212 109.5 no
H211 C21 H212 109.1 no
H213 C21 H212 107.6 no
C20 C22 C23 121.3(7) yes
C20 C22 H221 119.1 no
C23 C22 H221 119.5 no
C22 C23 C16 118.2(7) yes
C22 C23 C24 121.0(7) yes
C16 C23 C24 120.7(7) yes
C23 C24 H241 111.6 no
C23 C24 H242 109.1 no
H241 C24 H242 109.3 no
C23 C24 H243 108.8 no
H241 C24 H243 108.6 no
H242 C24 H243 109.4 no
Ir1 C25 N26 131.1(5) yes
Ir1 C25 N38 124.9(5) yes
N26 C25 N38 103.9(5) yes
C25 N26 C27 129.3(6) yes
C25 N26 C36 110.7(6) yes
C27 N26 C36 119.9(6) yes
N26 C27 C28 120.0(8) yes
N26 C27 C34 116.6(7) yes
C28 C27 C34 123.0(8) yes
C27 C28 C29 122.1(8) yes
C27 C28 C30 117.3(10) yes
C29 C28 C30 120.6(9) yes
C28 C29 H291 109.6 no
C28 C29 H292 109.5 no
H291 C29 H292 109.5 no
C28 C29 H293 109.4 no
H291 C29 H293 109.5 no
H292 C29 H293 109.5 no
C28 C30 C31 122.0(10) yes
C28 C30 H301 118.9 no
C31 C30 H301 119.1 no
C30 C31 C32 120.1(13) yes
C30 C31 C33 119.6(9) yes
C32 C31 C33 120.3(13) yes
C31 C32 H322 106.3 no
C31 C32 H321 110.1 no
H322 C32 H321 109.9 no
C31 C32 H323 110.9 no
H322 C32 H323 109.9 no
H321 C32 H323 109.7 no
C31 C33 C34 121.0(11) yes
C31 C33 H331 119.9 no
C34 C33 H331 119.2 no
C33 C34 C27 117.1(9) yes
C33 C34 C35 119.4(9) yes
C27 C34 C35 123.5(7) yes
C34 C35 H352 108.7 no
C34 C35 H353 109.5 no
H352 C35 H353 109.7 no
C34 C35 H351 108.8 no
H352 C35 H351 109.8 no
H353 C35 H351 110.3 no
N26 C36 C37 107.2(7) yes
N26 C36 H361 126.4 no
C37 C36 H361 126.4 no
C36 C37 N38 106.7(7) yes
C36 C37 H371 127.7 no
N38 C37 H371 125.6 no
C37 N38 C25 111.4(6) yes
C37 N38 C39 121.1(6) yes
C25 N38 C39 127.1(6) yes
N38 C39 C40 117.8(7) yes
N38 C39 C46 118.7(7) yes
C40 C39 C46 123.5(7) yes
C39 C40 C41 122.2(7) yes
C39 C40 C42 116.7(8) yes
C41 C40 C42 121.1(8) yes
C40 C41 H413 108.2 no
C40 C41 H411 109.5 no
H413 C41 H411 110.9 no
C40 C41 H412 108.2 no
H413 C41 H412 110.2 no
H411 C41 H412 109.8 no
C40 C42 C43 121.6(9) yes
C40 C42 H421 119.5 no
C43 C42 H421 118.8 no
C42 C43 C44 120.1(10) yes
C42 C43 C45 119.2(8) yes
C44 C43 C45 120.6(10) yes
C43 C44 H441 109.4 no
C43 C44 H443 108.3 no
H441 C44 H443 109.6 no
C43 C44 H442 109.5 no
H441 C44 H442 109.6 no
H443 C44 H442 110.5 no
C43 C45 C46 121.8(9) yes
C43 C45 H451 118.7 no
C46 C45 H451 119.5 no
C45 C46 C39 117.1(8) yes
C45 C46 C47 120.6(9) yes
C39 C46 C47 122.3(8) yes
C46 C47 H471 108.6 no
C46 C47 H472 110.8 no
H471 C47 H472 109.6 no
C46 C47 H473 109.9 no
H471 C47 H473 108.4 no
H472 C47 H473 109.4 no
Ir1 B48 N49 176.7(7) yes
Ir1 B48 H481 63.1 no
N49 B48 H481 119.8 no
Ir1 B48 H482 56.9 no
N49 B48 H482 120.2 no
H481 B48 H482 120.0 no
B48 N49 C500 132.7(6) yes
B48 N49 C560 132.9(6) yes
C500 N49 C560 94.3(4) yes
B48 N49 C501 105.1(6) yes
B48 N49 C560 132.9(6) yes
C501 N49 C560 122.0(4) yes
B48 N49 C500 132.7(6) yes
B48 N49 C561 119.8(6) yes
C500 N49 C561 105.8(4) yes
B48 N49 C501 105.1(6) yes
B48 N49 C561 119.8(6) yes
C501 N49 C561 133.7(4) yes
C63 B62 C77 104.4(5) yes
C63 B62 C91 112.7(6) yes
C77 B62 C91 112.7(5) yes
C63 B62 C105 112.7(5) yes
C77 B62 C105 111.6(5) yes
C91 B62 C105 103.0(5) yes
B62 C63 C64 121.3(6) yes
B62 C63 C68 122.8(6) yes
C64 C63 C68 115.5(6) yes
C63 C64 C65 121.9(7) yes
C63 C64 H641 118.4 no
C65 C64 H641 119.7 no
C64 C65 C66 121.4(7) yes
C64 C65 C73 117.6(7) yes
C66 C65 C73 121.0(6) yes
C65 C66 C67 118.2(6) yes
C65 C66 H661 121.1 no
C67 C66 H661 120.7 no
C66 C67 C68 120.4(7) yes
C66 C67 C69 119.6(6) yes
C68 C67 C69 120.0(6) yes
C63 C68 C67 122.6(7) yes
C63 C68 H681 119.3 no
C67 C68 H681 118.1 no
C67 C69 F700 112.8(6) yes
C67 C69 F710 116.7(6) yes
F700 C69 F710 104.61(6) yes
C67 C69 F720 112.4(6) yes
F700 C69 F720 104.59(6) yes
F710 C69 F720 104.61(6) yes
C67 C69 F701 112.3(6) yes
C67 C69 F711 112.4(6) yes
F701 C69 F711 104.61(6) yes
C67 C69 F721 117.1(6) yes
F701 C69 F721 104.62(6) yes
F711 C69 F721 104.62(6) yes
C65 C73 F74 112.3(6) yes
C65 C73 F75 112.5(7) yes
F74 C73 F75 107.8(6) yes
C65 C73 F76 112.3(6) yes
F74 C73 F76 104.9(7) yes
F75 C73 F76 106.5(6) yes
B62 C77 C78 120.6(6) yes
B62 C77 C82 122.4(6) yes
C78 C77 C82 116.5(6) yes
C77 C78 C79 121.1(7) yes
C77 C78 H781 119.8 no
C79 C78 H781 119.0 no
C78 C79 C80 121.1(7) yes
C78 C79 C87 116.7(7) yes
C80 C79 C87 122.2(7) yes
C79 C80 C81 118.3(7) yes
C79 C80 H801 121.4 no
C81 C80 H801 120.4 no
C80 C81 C82 120.9(7) yes
C80 C81 C83 119.0(7) yes
C82 C81 C83 120.1(7) yes
C77 C82 C81 122.1(7) yes
C77 C82 H821 118.3 no
C81 C82 H821 119.6 no
C81 C83 F840 113.2(7) yes
C81 C83 F850 110.7(7) yes
F840 C83 F850 104.61(6) yes
C81 C83 F860 118.0(7) yes
F840 C83 F860 104.61(6) yes
F850 C83 F860 104.62(6) yes
C81 C83 F841 114.7(7) yes
C81 C83 F851 116.0(6) yes
F841 C83 F851 104.62(6) yes
C81 C83 F861 111.1(7) yes
F841 C83 F861 104.62(6) yes
F851 C83 F861 104.60(6) yes
C79 C87 F88 112.5(6) yes
C79 C87 F89 114.0(6) yes
F88 C87 F89 105.7(7) yes
C79 C87 F90 113.0(7) yes
F88 C87 F90 104.4(6) yes
F89 C87 F90 106.5(6) yes
B62 C91 C92 121.2(6) yes
B62 C91 C96 122.5(6) yes
C92 C91 C96 115.9(6) yes
C91 C92 C93 121.6(7) yes
C91 C92 H921 120.0 no
C93 C92 H921 118.4 no
C92 C93 C94 120.8(7) yes
C92 C93 C101 118.3(7) yes
C94 C93 C101 120.9(7) yes
C93 C94 C95 118.4(7) yes
C93 C94 H941 121.1 no
C95 C94 H941 120.5 no
C94 C95 C96 120.2(7) yes
C94 C95 C97 120.9(7) yes
C96 C95 C97 118.9(7) yes
C95 C96 C91 123.1(6) yes
C95 C96 H961 118.2 no
C91 C96 H961 118.6 no
C95 C97 F98 111.7(7) yes
C95 C97 F99 113.1(8) yes
F98 C97 F99 105.8(8) yes
C95 C97 F100 114.4(7) yes
F98 C97 F100 105.4(8) yes
F99 C97 F100 105.6(7) yes
C93 C101 F102 112.5(6) yes
C93 C101 F103 113.3(6) yes
F102 C101 F103 105.7(7) yes
C93 C101 F104 112.9(7) yes
F102 C101 F104 105.9(7) yes
F103 C101 F104 105.9(6) yes
B62 C105 C106 122.4(6) yes
B62 C105 C110 121.1(6) yes
C106 C105 C110 116.1(6) yes
C105 C106 C107 122.3(7) yes
C105 C106 H1061 119.4 no
C107 C106 H1061 118.3 no
C106 C107 C108 120.3(7) yes
C106 C107 C115 119.3(7) yes
C108 C107 C115 120.4(7) yes
C107 C108 C109 118.4(7) yes
C107 C108 H1081 120.8 no
C109 C108 H1081 120.8 no
C108 C109 C110 120.9(7) yes
C108 C109 C111 120.5(7) yes
C110 C109 C111 118.6(7) yes
C105 C110 C109 122.0(7) yes
C105 C110 H1101 119.0 no
C109 C110 H1101 119.0 no
C109 C111 F112 113.2(7) yes
C109 C111 F113 112.2(8) yes
F112 C111 F113 105.3(9) yes
C109 C111 F114 112.6(8) yes
F112 C111 F114 102.6(8) yes
F113 C111 F114 110.4(8) yes
C107 C115 F116 113.0(7) yes
C107 C115 F117 113.6(7) yes
F116 C115 F117 106.3(8) yes
C107 C115 F118 112.8(7) yes
F116 C115 F118 106.1(8) yes
F117 C115 F118 104.4(7) yes
C120 C119 H1191 111.1 no
C120 C119 H1192 106.3 no
H1191 C119 H1192 109.7 no
C120 C119 H1193 110.2 no
H1191 C119 H1193 109.8 no
H1192 C119 H1193 109.7 no
C119 C120 C121 125.84(7) yes
C119 C120 H1201 105.9 no
C121 C120 H1201 105.3 no
C119 C120 H1202 104.3 no
C121 C120 H1202 105.6 no
H1201 C120 H1202 109.2 no
C120 C121 C122 124.92(7) yes
C120 C121 H1211 105.4 no
C122 C121 H1211 108.4 no
C120 C121 H1212 105.4 no
C122 C121 H1212 102.1 no
H1211 C121 H1212 110.2 no
C121 C122 C123 125.83(7) yes
C121 C122 H1221 101.2 no
C123 C122 H1221 103.1 no
C121 C122 H1222 107.1 no
C123 C122 H1222 109.3 no
H1221 C122 H1222 109.0 no
C122 C123 H1231 107.4 no
C122 C123 H1232 113.8 no
H1231 C123 H1232 109.8 no
C122 C123 H1233 106.1 no
H1231 C123 H1233 109.7 no
H1232 C123 H1233 109.8 no
C202 Ir201 C225 164.8(3) yes
C202 Ir201 B248 92.4(4) yes
C225 Ir201 B248 102.7(4) yes
C202 Ir201 H2011 102.1 no
C225 Ir201 H2011 70.3 no
B248 Ir201 H2011 127.2 no
C202 Ir201 H2012 95.8 no
C225 Ir201 H2012 70.3 no
B248 Ir201 H2012 148.3 no
H2011 Ir201 H2012 80.8 no
C202 Ir201 H2481 90.7 no
C225 Ir201 H2481 103.5 no
B248 Ir201 H2481 27.9 no
H2011 Ir201 H2481 100.6 no
H2012 Ir201 H2481 173.0 no
C202 Ir201 H2482 94.4 no
C225 Ir201 H2482 98.0 no
B248 Ir201 H2482 27.9 no
H2011 Ir201 H2482 151.5 no
H2012 Ir201 H2482 120.6 no
H2481 Ir201 H2482 55.8 no
Ir201 C202 N203 139.8(6) yes
Ir201 C202 N215 126.6(5) yes
N203 C202 N215 93.6(7) yes
C202 N203 C204 121.3(7) yes
C202 N203 C213 118.8(7) yes
C204 N203 C213 119.9(7) yes
N203 C204 C205 118.5(8) yes
N203 C204 C211 119.6(7) yes
C205 C204 C211 121.7(7) yes
C204 C205 C206 121.6(8) yes
C204 C205 C207 117.3(8) yes
C206 C205 C207 121.0(8) yes
C205 C206 H2063 109.3 no
C205 C206 H2061 108.4 no
H2063 C206 H2061 110.0 no
C205 C206 H2062 109.7 no
H2063 C206 H2062 110.2 no
H2061 C206 H2062 109.2 no
C205 C207 C208 122.8(8) yes
C205 C207 H2071 117.8 no
C208 C207 H2071 119.4 no
C207 C208 C209 120.5(8) yes
C207 C208 C210 118.3(8) yes
C209 C208 C210 121.1(8) yes
C208 C209 H2091 108.3 no
C208 C209 H2093 110.6 no
H2091 C209 H2093 109.5 no
C208 C209 H2092 110.3 no
H2091 C209 H2092 109.7 no
H2093 C209 H2092 108.5 no
C208 C210 C211 121.6(8) yes
C208 C210 H2101 119.2 no
C211 C210 H2101 119.1 no
C204 C211 C210 118.2(7) yes
C204 C211 C212 121.7(8) yes
C210 C211 C212 120.0(8) yes
C211 C212 H2121 110.0 no
C211 C212 H2122 111.7 no
H2121 C212 H2122 108.9 no
C211 C212 H2123 108.1 no
H2121 C212 H2123 108.1 no
H2122 C212 H2123 109.9 no
N203 C213 C214 105.4(9) yes
N203 C213 H2131 127.7 no
C214 C213 H2131 126.4 no
C213 C214 N215 107.0(9) yes
C213 C214 H2141 125.7 no
N215 C214 H2141 126.9 no
C202 N215 C214 115.1(7) yes
C202 N215 C216 124.7(7) yes
C214 N215 C216 120.1(8) yes
N215 C216 C217 118.9(8) yes
N215 C216 C223 118.9(8) yes
C217 C216 C223 122.1(8) yes
C216 C217 C218 120.9(8) yes
C216 C217 C219 118.4(8) yes
C218 C217 C219 120.7(9) yes
C217 C218 H2182 109.6 no
C217 C218 H2183 110.7 no
H2182 C218 H2183 109.6 no
C217 C218 H2181 107.2 no
H2182 C218 H2181 110.0 no
H2183 C218 H2181 109.7 no
C217 C219 C220 121.6(9) yes
C217 C219 H2191 119.1 no
C220 C219 H2191 119.3 no
C219 C220 C221 121.1(9) yes
C219 C220 C222 118.7(8) yes
C221 C220 C222 120.3(8) yes
C220 C221 H2213 108.9 no
C220 C221 H2211 109.9 no
H2213 C221 H2211 109.2 no
C220 C221 H2212 110.2 no
H2213 C221 H2212 109.3 no
H2211 C221 H2212 109.2 no
C220 C222 C223 122.7(9) yes
C220 C222 H2221 118.5 no
C223 C222 H2221 118.8 no
C216 C223 C222 116.4(9) yes
C216 C223 C224 122.1(9) yes
C222 C223 C224 121.5(9) yes
C223 C224 H2241 110.0 no
C223 C224 H2242 107.3 no
H2241 C224 H2242 109.7 no
C223 C224 H2243 111.5 no
H2241 C224 H2243 108.9 no
H2242 C224 H2243 109.4 no
Ir201 C225 N226 127.9(7) yes
Ir201 C225 N238 129.8(7) yes
N226 C225 N238 101.9(8) yes
C225 N226 C227 127.1(8) yes
C225 N226 C236 111.8(8) yes
C227 N226 C236 120.7(8) yes
N226 C227 C228 118.2(9) yes
N226 C227 C234 120.3(9) yes
C228 C227 C234 121.4(10) yes
C227 C228 C229 120.9(9) yes
C227 C228 C230 118.8(10) yes
C229 C228 C230 120.3(10) yes
C228 C229 H2292 109.6 no
C228 C229 H2293 108.7 no
H2292 C229 H2293 110.3 no
C228 C229 H2291 108.0 no
H2292 C229 H2291 110.3 no
H2293 C229 H2291 109.9 no
C228 C230 C231 122.5(11) yes
C228 C230 H2301 118.0 no
C231 C230 H2301 119.4 no
C230 C231 C232 123.0(12) yes
C230 C231 C233 118.3(11) yes
C232 C231 C233 118.6(13) yes
C231 C232 H2323 109.7 no
C231 C232 H2321 110.9 no
H2323 C232 H2321 109.3 no
C231 C232 H2322 109.5 no
H2323 C232 H2322 109.0 no
H2321 C232 H2322 108.4 no
C231 C233 C234 121.9(11) yes
C231 C233 H2331 117.4 no
C234 C233 H2331 120.7 no
C233 C234 C227 117.2(10) yes
C233 C234 C235 122.0(11) yes
C227 C234 C235 120.7(10) yes
C234 C235 H2351 108.8 no
C234 C235 H2352 112.1 no
H2351 C235 H2352 108.8 no
C234 C235 H2353 109.1 no
H2351 C235 H2353 109.1 no
H2352 C235 H2353 108.9 no
N226 C236 C237 106.4(9) yes
N226 C236 H2361 125.2 no
C237 C236 H2361 128.4 no
C236 C237 N238 107.4(10) yes
C236 C237 H2371 126.2 no
N238 C237 H2371 126.4 no
C225 N238 C237 112.3(9) yes
C225 N238 C239 124.8(8) yes
C237 N238 C239 122.8(9) yes
N238 C239 C240 119.2(8) yes
N238 C239 C246 118.8(9) yes
C240 C239 C246 122.0(10) yes
C239 C240 C241 122.2(10) yes
C239 C240 C242 118.7(9) yes
C241 C240 C242 119.1(9) yes
C240 C241 H2412 107.9 no
C240 C241 H2413 111.3 no
H2412 C241 H2413 109.8 no
C240 C241 H2411 107.7 no
H2412 C241 H2411 109.5 no
H2413 C241 H2411 110.5 no
C240 C242 C243 121.2(10) yes
C240 C242 H2421 119.4 no
C243 C242 H2421 119.4 no
C242 C243 C244 120.0(10) yes
C242 C243 C245 117.9(10) yes
C244 C243 C245 122.1(9) yes
C243 C244 H2442 109.7 no
C243 C244 H2443 109.7 no
H2442 C244 H2443 109.3 no
C243 C244 H2441 108.8 no
H2442 C244 H2441 109.8 no
H2443 C244 H2441 109.5 no
C243 C245 C246 123.1(9) yes
C243 C245 H2451 119.1 no
C246 C245 H2451 117.8 no
C245 C246 C239 116.8(9) yes
C245 C246 C247 122.7(10) yes
C239 C246 C247 120.5(10) yes
C246 C247 H2471 109.9 no
C246 C247 H2473 109.8 no
H2471 C247 H2473 109.2 no
C246 C247 H2472 108.7 no
H2471 C247 H2472 109.6 no
H2473 C247 H2472 109.6 no
Ir201 B248 N249 177.2(8) yes
Ir201 B248 H2481 62.0 no
N249 B248 H2481 120.2 no
Ir201 B248 H2482 58.1 no
N249 B248 H2482 119.8 no
H2481 B248 H2482 120.0 no
B248 N249 C250 122.1(7) yes
B248 N249 C256 118.1(8) yes
C250 N249 C256 119.7(7) yes
N249 C250 C251 111.7(6) yes
N249 C250 C255 112.5(6) yes
C251 C250 C255 110.7(6) yes
N249 C250 H2501 107.8 no
C251 C250 H2501 107.3 no
C255 C250 H2501 106.5 no
C250 C251 C252 110.7(7) yes
C250 C251 H2511 109.6 no
C252 C251 H2511 110.7 no
C250 C251 H2512 108.4 no
C252 C251 H2512 108.6 no
H2511 C251 H2512 108.8 no
C251 C252 C253 111.8(7) yes
C251 C252 H2522 109.3 no
C253 C252 H2522 108.8 no
C251 C252 H2521 109.2 no
C253 C252 H2521 108.0 no
H2522 C252 H2521 109.7 no
C252 C253 C254 110.4(7) yes
C252 C253 H2532 110.4 no
C254 C253 H2532 110.8 no
C252 C253 H2531 107.7 no
C254 C253 H2531 108.3 no
H2532 C253 H2531 109.1 no
C253 C254 C255 110.5(7) yes
C253 C254 H2541 109.3 no
C255 C254 H2541 109.3 no
C253 C254 H2542 109.9 no
C255 C254 H2542 109.9 no
H2541 C254 H2542 107.8 no
C254 C255 C250 110.3(7) yes
C254 C255 H2551 110.1 no
C250 C255 H2551 108.5 no
C254 C255 H2552 110.1 no
C250 C255 H2552 108.6 no
H2551 C255 H2552 109.1 no
N249 C256 C257 114.3(8) yes
N249 C256 C261 113.6(9) yes
C257 C256 C261 112.7(9) yes
N249 C256 H2561 105.6 no
C257 C256 H2561 105.7 no
C261 C256 H2561 103.9 no
C256 C257 C258 110.2(9) yes
C256 C257 H2572 109.3 no
C258 C257 H2572 108.8 no
C256 C257 H2571 108.2 no
C258 C257 H2571 109.8 no
H2572 C257 H2571 110.5 no
C257 C258 C259 114.9(12) yes
C257 C258 H2581 110.9 no
C259 C258 H2581 109.9 no
C257 C258 H2582 106.1 no
C259 C258 H2582 104.2 no
H2581 C258 H2582 110.5 no
C258 C259 C260 112.6(10) yes
C258 C259 H2591 105.5 no
C260 C259 H2591 108.4 no
C258 C259 H2592 111.0 no
C260 C259 H2592 109.2 no
H2591 C259 H2592 109.9 no
C259 C260 C261 111.1(10) yes
C259 C260 H2601 110.0 no
C261 C260 H2601 110.2 no
C259 C260 H2602 109.1 no
C261 C260 H2602 107.1 no
H2601 C260 H2602 109.3 no
C260 C261 C256 110.2(10) yes
C260 C261 H2611 108.1 no
C256 C261 H2611 106.6 no
C260 C261 H2612 110.7 no
C256 C261 H2612 110.8 no
H2611 C261 H2612 110.3 no
C363 B362 C377 103.3(6) yes
C363 B362 C391 112.1(6) yes
C377 B362 C391 113.3(6) yes
C363 B362 C405 113.7(6) yes
C377 B362 C405 112.4(6) yes
C391 B362 C405 102.4(6) yes
B362 C363 C364 124.1(7) yes
B362 C363 C368 120.0(7) yes
C364 C363 C368 115.6(7) yes
C363 C364 C365 122.0(8) yes
C363 C364 H3641 118.0 no
C365 C364 H3641 120.0 no
C364 C365 C366 120.8(8) yes
C364 C365 C373 118.6(7) yes
C366 C365 C373 120.6(7) yes
C365 C366 C367 118.7(8) yes
C365 C366 H3661 120.4 no
C367 C366 H3661 120.9 no
C366 C367 C368 120.4(8) yes
C366 C367 C369 120.3(8) yes
C368 C367 C369 119.3(9) yes
C363 C368 C367 122.5(8) yes
C363 C368 H3681 118.2 no
C367 C368 H3681 119.3 no
C367 C369 F370 111.7(11) yes
C367 C369 F371 112.8(8) yes
F370 C369 F371 105.0(11) yes
C367 C369 F372 114.4(10) yes
F370 C369 F372 104.9(10) yes
F371 C369 F372 107.3(11) yes
C365 C373 F3740 111.6(7) yes
C365 C373 F3750 115.1(6) yes
F3740 C373 F3750 104.60(6) yes
C365 C373 F3760 115.2(7) yes
F3740 C373 F3760 104.59(6) yes
F3750 C373 F3760 104.63(6) yes
C365 C373 F3741 116.6(7) yes
C365 C373 F3751 111.7(6) yes
F3741 C373 F3751 104.63(6) yes
C365 C373 F3761 113.5(7) yes
F3741 C373 F3761 104.63(6) yes
F3751 C373 F3761 104.60(6) yes
B362 C377 C378 121.9(6) yes
B362 C377 C382 122.3(6) yes
C378 C377 C382 115.3(6) yes
C377 C378 C379 123.3(7) yes
C377 C378 H3781 118.2 no
C379 C378 H3781 118.4 no
C378 C379 C380 120.4(7) yes
C378 C379 C387 119.1(6) yes
C380 C379 C387 120.6(7) yes
C379 C380 C381 117.5(7) yes
C379 C380 H3801 121.2 no
C381 C380 H3801 121.3 no
C380 C381 C382 120.8(7) yes
C380 C381 C383 119.2(6) yes
C382 C381 C383 119.9(6) yes
C377 C382 C381 122.6(7) yes
C377 C382 H3821 117.8 no
C381 C382 H3821 119.6 no
C381 C383 F3840 121.6(7) yes
C381 C383 F3850 111.2(7) yes
F3840 C383 F3850 104.62(6) yes
C381 C383 F3860 108.8(6) yes
F3840 C383 F3860 104.62(6) yes
F3850 C383 F3860 104.59(6) yes
C381 C383 F3841 117.4(6) yes
C381 C383 F3851 105.8(6) yes
F3841 C383 F3851 104.59(6) yes
C381 C383 F3861 118.3(7) yes
F3841 C383 F3861 104.64(6) yes
F3851 C383 F3861 104.61(6) yes
C379 C387 F388 114.2(7) yes
C379 C387 F389 112.4(7) yes
F388 C387 F389 106.1(7) yes
C379 C387 F390 112.2(6) yes
F388 C387 F390 106.9(7) yes
F389 C387 F390 104.3(7) yes
B362 C391 C392 120.5(6) yes
B362 C391 C396 122.5(6) yes
C392 C391 C396 116.6(7) yes
C391 C392 C393 122.1(6) yes
C391 C392 H3921 119.0 no
C393 C392 H3921 118.9 no
C392 C393 C394 120.2(7) yes
C392 C393 C401 119.5(7) yes
C394 C393 C401 120.3(7) yes
C393 C394 C395 117.9(7) yes
C393 C394 H3941 121.0 no
C395 C394 H3941 121.1 no
C394 C395 C396 120.7(7) yes
C394 C395 C397 120.4(7) yes
C396 C395 C397 118.9(7) yes
C395 C396 C391 122.5(7) yes
C395 C396 H3961 119.6 no
C391 C396 H3961 117.8 no
C395 C397 F3980 105.5(7) yes
C395 C397 F3990 121.5(7) yes
F3980 C397 F3990 104.60(6) yes
C395 C397 F4000 114.4(7) yes
F3980 C397 F4000 104.59(6) yes
F3990 C397 F4000 104.63(6) yes
C395 C397 F3981 115.4(6) yes
C395 C397 F3991 110.1(6) yes
F3981 C397 F3991 104.59(6) yes
C395 C397 F4001 116.4(6) yes
F3981 C397 F4001 104.64(6) yes
F3991 C397 F4001 104.60(6) yes
C393 C401 F402 112.4(7) yes
C393 C401 F403 113.2(7) yes
F402 C401 F403 106.3(8) yes
C393 C401 F404 112.6(7) yes
F402 C401 F404 104.9(7) yes
F403 C401 F404 106.9(7) yes
B362 C405 C406 124.3(6) yes
B362 C405 C410 120.2(6) yes
C406 C405 C410 114.9(7) yes
C405 C406 C407 122.5(7) yes
C405 C406 H4061 119.0 no
C407 C406 H4061 118.5 no
C406 C407 C408 121.2(7) yes
C406 C407 C415 118.0(7) yes
C408 C407 C415 120.8(7) yes
C407 C408 C409 117.6(7) yes
C407 C408 H4081 121.0 no
C409 C408 H4081 121.2 no
C408 C409 C410 120.6(7) yes
C408 C409 C411 119.3(8) yes
C410 C409 C411 120.0(8) yes
C405 C410 C409 123.1(7) yes
C405 C410 H4101 118.4 no
C409 C410 H4101 118.4 no
C409 C411 F412 112.0(8) yes
C409 C411 F413 112.2(8) yes
F412 C411 F413 105.5(9) yes
C409 C411 F414 114.6(9) yes
F412 C411 F414 105.4(9) yes
F413 C411 F414 106.5(9) yes
C407 C415 F416 113.4(7) yes
C407 C415 F417 111.4(7) yes
F416 C415 F417 105.9(7) yes
C407 C415 F418 112.6(7) yes
F416 C415 F418 108.7(8) yes
F417 C415 F418 104.3(7) yes
N49 C500 C510 108.05(7) yes
N49 C500 C550 108.00(7) yes
C510 C500 C550 110.95(7) yes
N49 C500 H5001 109.1 no
C510 C500 H5001 108.7 no
C550 C500 H5001 112.0 no
C500 C510 C520 106.60(7) yes
C500 C510 H5102 111.5 no
C520 C510 H5102 112.3 no
C500 C510 H5101 107.8 no
C520 C510 H5101 109.3 no
H5102 C510 H5101 109.3 no
C510 C520 C530 107.39(7) yes
C510 C520 H5201 111.0 no
C530 C520 H5201 110.9 no
C510 C520 H5202 108.4 no
C530 C520 H5202 109.6 no
H5201 C520 H5202 109.5 no
C520 C530 C540 112.98(7) yes
C520 C530 H5301 110.5 no
C540 C530 H5301 109.7 no
C520 C530 H5302 107.5 no
C540 C530 H5302 106.0 no
H5301 C530 H5302 110.1 no
C530 C540 C550 107.35(7) yes
C530 C540 H5401 108.1 no
C550 C540 H5401 111.1 no
C530 C540 H5402 113.2 no
C550 C540 H5402 107.1 no
H5401 C540 H5402 110.0 no
C540 C550 C500 106.57(7) yes
C540 C550 H5501 113.1 no
C500 C550 H5501 106.4 no
C540 C550 H5502 110.7 no
C500 C550 H5502 110.4 no
H5501 C550 H5502 109.5 no
N49 C501 C511 108.04(7) yes
N49 C501 C551 108.09(7) yes
C511 C501 C551 110.92(7) yes
N49 C501 H5011 110.5 no
C511 C501 H5011 109.2 no
C551 C501 H5011 110.1 no
C501 C511 C521 106.62(7) yes
C501 C511 H5112 107.1 no
C521 C511 H5112 111.2 no
C501 C511 H5111 109.9 no
C521 C511 H5111 111.4 no
H5112 C511 H5111 110.5 no
C511 C521 C531 107.38(7) yes
C511 C521 H5211 107.4 no
C531 C521 H5211 110.4 no
C511 C521 H5212 112.5 no
C531 C521 H5212 109.6 no
H5211 C521 H5212 109.5 no
C521 C531 C541 112.97(7) yes
C521 C531 H5311 108.8 no
C541 C531 H5311 107.0 no
C521 C531 H5312 109.6 no
C541 C531 H5312 108.8 no
H5311 C531 H5312 109.4 no
C531 C541 C551 107.39(7) yes
C531 C541 H5411 112.9 no
C551 C541 H5411 107.5 no
C531 C541 H5412 107.6 no
C551 C541 H5412 111.6 no
H5411 C541 H5412 109.9 no
C501 C551 C541 106.59(7) yes
C501 C551 H5511 109.1 no
C541 C551 H5511 110.8 no
C501 C551 H5512 107.4 no
C541 C551 H5512 113.0 no
H5511 C551 H5512 109.8 no
N49 C560 C570 108.07(7) yes
N49 C560 C610 108.03(7) yes
C570 C560 C610 110.93(7) yes
N49 C560 H5601 108.9 no
C570 C560 H5601 111.4 no
C610 C560 H5601 109.4 no
C560 C570 C580 106.55(7) yes
C560 C570 H5701 110.3 no
C580 C570 H5701 109.9 no
C560 C570 H5702 108.2 no
C580 C570 H5702 112.2 no
H5701 C570 H5702 109.7 no
C570 C580 C590 107.39(7) yes
C570 C580 H5801 107.3 no
C590 C580 H5801 111.5 no
C570 C580 H5802 111.7 no
C590 C580 H5802 109.1 no
H5801 C580 H5802 109.9 no
C580 C590 C600 113.01(7) yes
C580 C590 H5902 109.3 no
C600 C590 H5902 108.7 no
C580 C590 H5901 106.8 no
C600 C590 H5901 108.7 no
H5902 C590 H5901 110.3 no
C590 C600 C610 107.38(7) yes
C590 C600 H6002 110.1 no
C610 C600 H6002 107.5 no
C590 C600 H6001 110.5 no
C610 C600 H6001 111.3 no
H6002 C600 H6001 109.9 no
C600 C610 C560 106.56(7) yes
C600 C610 H6101 112.9 no
C560 C610 H6101 108.8 no
C600 C610 H6102 109.9 no
C560 C610 H6102 109.1 no
H6101 C610 H6102 109.4 no
N49 C561 C571 108.06(7) yes
N49 C561 C611 108.09(7) yes
C571 C561 C611 110.93(7) yes
N49 C561 H5611 110.0 no
C571 C561 H5611 111.8 no
C611 C561 H5611 107.9 no
C561 C571 C581 106.62(7) yes
C561 C571 H5711 110.4 no
C581 C571 H5711 111.5 no
C561 C571 H5712 107.5 no
C581 C571 H5712 111.7 no
H5711 C571 H5712 109.0 no
C571 C581 C591 107.39(7) yes
C571 C581 H5811 108.4 no
C591 C581 H5811 111.5 no
C571 C581 H5812 112.2 no
C591 C581 H5812 107.6 no
H5811 C581 H5812 109.8 no
C581 C591 C601 112.97(7) yes
C581 C591 H5912 110.3 no
C601 C591 H5912 109.0 no
C581 C591 H5911 106.5 no
C601 C591 H5911 108.3 no
H5912 C591 H5911 109.7 no
C591 C601 C611 107.39(7) yes
C591 C601 H6012 111.1 no
C611 C601 H6012 107.3 no
C591 C601 H6011 109.5 no
C611 C601 H6011 111.5 no
H6012 C601 H6011 109.9 no
C561 C611 C601 106.61(7) yes
C561 C611 H6111 108.0 no
C601 C611 H6111 110.8 no
C561 C611 H6112 109.9 no
C601 C611 H6112 112.1 no
H6111 C611 H6112 109.4 no
Ir1 H481 B48 88.9 no
Ir1 H482 B48 95.2 no
Ir201 H2481 B248 90.1 no
Ir201 H2482 B248 94.1 no

loop_
_geom_bond_atom_site_label_1
_geom_bond_atom_site_label_2
_geom_bond_distance
_geom_bond_publ_flag
Ir1 C2 2.069(6) yes
Ir1 C25 2.077(7) yes
Ir1 B48 2.024(9) yes
Ir1 H11 1.529 no
Ir1 H12 1.528 no
Ir1 H481 1.806 no
Ir1 H482 1.704 no
C2 N3 1.366(8) yes
C2 N15 1.357(8) yes
N3 C4 1.403(8) yes
N3 C13 1.385(8) yes
C4 C5 1.417(10) yes
C4 C11 1.390(9) yes
C5 C6 1.512(10) yes
C5 C7 1.395(9) yes
C6 H61 0.957 no
C6 H62 0.963 no
C6 H63 0.964 no
C7 C8 1.390(11) yes
C7 H71 0.938 no
C8 C9 1.501(11) yes
C8 C10 1.401(11) yes
C9 H92 0.964 no
C9 H91 0.963 no
C9 H93 0.954 no
C10 C11 1.394(10) yes
C10 H101 0.940 no
C11 C12 1.505(11) yes
C12 H122 0.953 no
C12 H123 0.961 no
C12 H121 0.959 no
C13 C14 1.321(10) yes
C13 H131 0.930 no
C14 N15 1.389(8) yes
C14 H141 0.929 no
N15 C16 1.439(8) yes
C16 C17 1.405(10) yes
C16 C23 1.378(10) yes
C17 C18 1.506(10) yes
C17 C19 1.382(10) yes
C18 H183 0.969 no
C18 H181 0.963 no
C18 H182 0.969 no
C19 C20 1.390(11) yes
C19 H191 0.933 no
C20 C21 1.518(11) yes
C20 C22 1.379(11) yes
C21 H211 0.971 no
C21 H213 0.962 no
C21 H212 0.964 no
C22 C23 1.401(11) yes
C22 H221 0.922 no
C23 C24 1.517(11) yes
C24 H241 0.956 no
C24 H242 0.964 no
C24 H243 0.966 no
C25 N26 1.363(8) yes
C25 N38 1.354(9) yes
N26 C27 1.455(9) yes
N26 C36 1.391(9) yes
C27 C28 1.364(12) yes
C27 C34 1.396(12) yes
C28 C29 1.491(14) yes
C28 C30 1.405(13) yes
C29 H291 0.950 no
C29 H292 0.950 no
C29 H293 0.950 no
C30 C31 1.357(16) yes
C30 H301 0.934 no
C31 C32 1.538(13) yes
C31 C33 1.377(16) yes
C32 H322 0.966 no
C32 H321 0.965 no
C32 H323 0.967 no
C33 C34 1.404(12) yes
C33 H331 0.932 no
C34 C35 1.514(13) yes
C35 H352 0.965 no
C35 H353 0.959 no
C35 H351 0.959 no
C36 C37 1.329(11) yes
C36 H361 0.930 no
C37 N38 1.389(9) yes
C37 H371 0.926 no
N38 C39 1.456(9) yes
C39 C40 1.383(11) yes
C39 C46 1.393(11) yes
C40 C41 1.497(12) yes
C40 C42 1.398(11) yes
C41 H413 0.962 no
C41 H411 0.956 no
C41 H412 0.960 no
C42 C43 1.396(13) yes
C42 H421 0.923 no
C43 C44 1.530(11) yes
C43 C45 1.364(14) yes
C44 H441 0.965 no
C44 H443 0.968 no
C44 H442 0.968 no
C45 C46 1.398(11) yes
C45 H451 0.933 no
C46 C47 1.489(13) yes
C47 H471 0.955 no
C47 H472 0.959 no
C47 H473 0.959 no
B48 N49 1.363(11) yes
B48 H481 0.950 no
B48 H482 0.950 no
N49 C500 1.503(6) yes
N49 C560 1.500(6) yes
N49 C501 1.581(6) yes
N49 C560 1.500(6) yes
N49 C500 1.503(6) yes
N49 C561 1.590(6) yes
N49 C501 1.581(6) yes
N49 C561 1.590(6) yes
B62 C63 1.634(9) yes
B62 C77 1.638(10) yes
B62 C91 1.644(10) yes
B62 C105 1.658(10) yes
C63 C64 1.401(9) yes
C63 C68 1.397(9) yes
C64 C65 1.392(9) yes
C64 H641 0.942 no
C65 C66 1.372(11) yes
C65 C73 1.506(10) yes
C66 C67 1.385(10) yes
C66 H661 0.926 no
C67 C68 1.392(9) yes
C67 C69 1.474(8) yes
C68 H681 0.934 no
C69 F700 1.343(5) yes
C69 F710 1.337(5) yes
C69 F720 1.346(5) yes
C69 F701 1.340(5) yes
C69 F711 1.340(5) yes
C69 F721 1.331(5) yes
C73 F74 1.340(9) yes
C73 F75 1.334(9) yes
C73 F76 1.343(10) yes
C77 C78 1.401(9) yes
C77 C82 1.404(10) yes
C78 C79 1.407(10) yes
C78 H781 0.932 no
C79 C80 1.383(11) yes
C79 C87 1.491(11) yes
C80 C81 1.387(11) yes
C80 H801 0.938 no
C81 C82 1.389(10) yes
C81 C83 1.468(8) yes
C82 H821 0.940 no
C83 F840 1.344(5) yes
C83 F850 1.348(5) yes
C83 F860 1.337(5) yes
C83 F841 1.343(5) yes
C83 F851 1.342(5) yes
C83 F861 1.347(5) yes
C87 F88 1.355(9) yes
C87 F89 1.321(9) yes
C87 F90 1.349(9) yes
C91 C92 1.402(9) yes
C91 C96 1.388(10) yes
C92 C93 1.409(9) yes
C92 H921 0.928 no
C93 C94 1.383(11) yes
C93 C101 1.479(10) yes
C94 C95 1.387(10) yes
C94 H941 0.935 no
C95 C96 1.395(10) yes
C95 C97 1.470(11) yes
C96 H961 0.935 no
C97 F98 1.352(11) yes
C97 F99 1.337(11) yes
C97 F100 1.343(9) yes
C101 F102 1.332(10) yes
C101 F103 1.340(8) yes
C101 F104 1.354(9) yes
C105 C106 1.391(10) yes
C105 C110 1.398(9) yes
C106 C107 1.395(10) yes
C106 H1061 0.937 no
C107 C108 1.383(11) yes
C107 C115 1.477(11) yes
C108 C109 1.382(11) yes
C108 H1081 0.929 no
C109 C110 1.385(10) yes
C109 C111 1.501(11) yes
C110 H1101 0.935 no
C111 F112 1.330(12) yes
C111 F113 1.314(11) yes
C111 F114 1.333(11) yes
C115 F116 1.320(10) yes
C115 F117 1.326(9) yes
C115 F118 1.336(11) yes
C119 C120 1.367(7) yes
C119 H1191 0.967 no
C119 H1192 0.964 no
C119 H1193 0.967 no
C120 C121 1.451(7) yes
C120 H1201 0.966 no
C120 H1202 0.971 no
C121 C122 1.450(7) yes
C121 H1211 0.976 no
C121 H1212 0.970 no
C122 C123 1.369(7) yes
C122 H1221 0.970 no
C122 H1222 0.972 no
C123 H1231 0.967 no
C123 H1232 0.965 no
C123 H1233 0.967 no
Ir201 C202 1.910(9) yes
Ir201 C225 2.028(9) yes
Ir201 B248 2.027(10) yes
Ir201 H2011 1.528 no
Ir201 H2012 1.529 no
Ir201 H2481 1.789 no
Ir201 H2482 1.724 no
C202 N203 1.405(10) yes
C202 N215 1.490(11) yes
N203 C204 1.457(10) yes
N203 C213 1.388(12) yes
C204 C205 1.402(11) yes
C204 C211 1.395(12) yes
C205 C206 1.513(13) yes
C205 C207 1.392(11) yes
C206 H2063 0.962 no
C206 H2061 0.958 no
C206 H2062 0.959 no
C207 C208 1.373(12) yes
C207 H2071 0.934 no
C208 C209 1.506(11) yes
C208 C210 1.395(12) yes
C209 H2091 0.956 no
C209 H2093 0.953 no
C209 H2092 0.959 no
C210 C211 1.390(11) yes
C210 H2101 0.933 no
C211 C212 1.498(11) yes
C212 H2121 0.957 no
C212 H2122 0.956 no
C212 H2123 0.960 no
C213 C214 1.340(13) yes
C213 H2131 0.929 no
C214 N215 1.378(13) yes
C214 H2141 0.934 no
N215 C216 1.461(11) yes
C216 C217 1.378(12) yes
C216 C223 1.414(13) yes
C217 C218 1.519(12) yes
C217 C219 1.371(12) yes
C218 H2182 0.958 no
C218 H2183 0.970 no
C218 H2181 0.961 no
C219 C220 1.384(12) yes
C219 H2191 0.938 no
C220 C221 1.515(12) yes
C220 C222 1.373(13) yes
C221 H2213 0.963 no
C221 H2211 0.964 no
C221 H2212 0.957 no
C222 C223 1.379(13) yes
C222 H2221 0.938 no
C223 C224 1.511(13) yes
C224 H2241 0.961 no
C224 H2242 0.960 no
C224 H2243 0.957 no
C225 N226 1.382(11) yes
C225 N238 1.390(12) yes
N226 C227 1.445(12) yes
N226 C236 1.405(12) yes
C227 C228 1.389(14) yes
C227 C234 1.407(14) yes
C228 C229 1.511(13) yes
C228 C230 1.379(14) yes
C229 H2292 0.954 no
C229 H2293 0.954 no
C229 H2291 0.958 no
C230 C231 1.374(16) yes
C230 H2301 0.934 no
C231 C232 1.523(16) yes
C231 C233 1.390(16) yes
C232 H2323 0.963 no
C232 H2321 0.959 no
C232 H2322 0.959 no
C233 C234 1.408(15) yes
C233 H2331 0.935 no
C234 C235 1.493(15) yes
C235 H2351 0.958 no
C235 H2352 0.960 no
C235 H2353 0.957 no
C236 C237 1.343(15) yes
C236 H2361 0.930 no
C237 N238 1.377(12) yes
C237 H2371 0.926 no
N238 C239 1.449(12) yes
C239 C240 1.390(13) yes
C239 C246 1.399(13) yes
C240 C241 1.516(13) yes
C240 C242 1.403(14) yes
C241 H2412 0.960 no
C241 H2413 0.964 no
C241 H2411 0.961 no
C242 C243 1.393(13) yes
C242 H2421 0.950 no
C243 C244 1.520(15) yes
C243 C245 1.386(14) yes
C244 H2442 0.960 no
C244 H2443 0.962 no
C244 H2441 0.963 no
C245 C246 1.404(14) yes
C245 H2451 0.937 no
C246 C247 1.509(14) yes
C247 H2471 0.961 no
C247 H2473 0.963 no
C247 H2472 0.964 no
B248 N249 1.424(12) yes
B248 H2481 0.950 no
B248 H2482 0.950 no
N249 C250 1.501(9) yes
N249 C256 1.473(11) yes
C250 C251 1.525(11) yes
C250 C255 1.500(10) yes
C250 H2501 0.976 no
C251 C252 1.527(11) yes
C251 H2511 0.973 no
C251 H2512 0.980 no
C252 C253 1.515(12) yes
C252 H2522 0.966 no
C252 H2521 0.968 no
C253 C254 1.528(12) yes
C253 H2532 0.968 no
C253 H2531 0.969 no
C254 C255 1.541(11) yes
C254 H2541 0.974 no
C254 H2542 0.971 no
C255 H2551 0.975 no
C255 H2552 0.973 no
C256 C257 1.541(13) yes
C256 C261 1.446(14) yes
C256 H2561 0.986 no
C257 C258 1.517(14) yes
C257 H2572 0.972 no
C257 H2571 0.966 no
C258 C259 1.439(18) yes
C258 H2581 0.972 no
C258 H2582 0.977 no
C259 C260 1.495(18) yes
C259 H2591 0.976 no
C259 H2592 0.972 no
C260 C261 1.578(15) yes
C260 H2601 0.974 no
C260 H2602 0.972 no
C261 H2611 0.971 no
C261 H2612 0.973 no
B362 C363 1.635(11) yes
B362 C377 1.642(10) yes
B362 C391 1.652(11) yes
B362 C405 1.637(11) yes
C363 C364 1.394(10) yes
C363 C368 1.406(11) yes
C364 C365 1.399(11) yes
C364 H3641 0.935 no
C365 C366 1.368(12) yes
C365 C373 1.468(9) yes
C366 C367 1.387(12) yes
C366 H3661 0.935 no
C367 C368 1.380(11) yes
C367 C369 1.494(13) yes
C368 H3681 0.934 no
C369 F370 1.319(15) yes
C369 F371 1.327(13) yes
C369 F372 1.306(13) yes
C373 F3740 1.353(5) yes
C373 F3750 1.339(5) yes
C373 F3760 1.339(5) yes
C373 F3741 1.335(5) yes
C373 F3751 1.351(5) yes
C373 F3761 1.337(5) yes
C377 C378 1.380(9) yes
C377 C382 1.396(10) yes
C378 C379 1.398(9) yes
C378 H3781 0.925 no
C379 C380 1.390(10) yes
C379 C387 1.492(10) yes
C380 C381 1.389(10) yes
C380 H3801 0.934 no
C381 C382 1.396(10) yes
C381 C383 1.472(8) yes
C382 H3821 0.933 no
C383 F3840 1.328(5) yes
C383 F3850 1.345(5) yes
C383 F3860 1.356(5) yes
C383 F3841 1.340(5) yes
C383 F3851 1.358(5) yes
C383 F3861 1.336(5) yes
C387 F388 1.321(9) yes
C387 F389 1.348(9) yes
C387 F390 1.336(9) yes
C391 C392 1.395(10) yes
C391 C396 1.385(9) yes
C392 C393 1.400(10) yes
C392 H3921 0.934 no
C393 C394 1.404(10) yes
C393 C401 1.490(11) yes
C394 C395 1.389(11) yes
C394 H3941 0.932 no
C395 C396 1.393(11) yes
C395 C397 1.462(8) yes
C396 H3961 0.938 no
C397 F3980 1.353(6) yes
C397 F3990 1.330(5) yes
C397 F4000 1.340(6) yes
C397 F3981 1.338(5) yes
C397 F3991 1.350(5) yes
C397 F4001 1.333(5) yes
C401 F402 1.327(11) yes
C401 F403 1.331(10) yes
C401 F404 1.332(9) yes
C405 C406 1.387(10) yes
C405 C410 1.414(9) yes
C406 C407 1.385(11) yes
C406 H4061 0.939 no
C407 C408 1.384(10) yes
C407 C415 1.513(11) yes
C408 C409 1.391(11) yes
C408 H4081 0.935 no
C409 C410 1.366(11) yes
C409 C411 1.508(11) yes
C410 H4101 0.930 no
C411 F412 1.314(12) yes
C411 F413 1.301(11) yes
C411 F414 1.297(12) yes
C415 F416 1.319(10) yes
C415 F417 1.355(10) yes
C415 F418 1.335(10) yes
C500 C510 1.520(7) yes
C500 C550 1.500(7) yes
C500 H5001 0.982 no
C510 C520 1.588(7) yes
C510 H5102 0.970 no
C510 H5101 0.973 no
C520 C530 1.519(7) yes
C520 H5201 0.971 no
C520 H5202 0.968 no
C530 C540 1.514(7) yes
C530 H5301 0.970 no
C530 H5302 0.972 no
C540 C550 1.566(7) yes
C540 H5401 0.973 no
C540 H5402 0.974 no
C550 H5501 0.970 no
C550 H5502 0.972 no
C501 C511 1.521(7) yes
C501 C551 1.521(7) yes
C501 H5011 0.979 no
C511 C521 1.591(7) yes
C511 H5112 0.971 no
C511 H5111 0.976 no
C521 C531 1.512(7) yes
C521 H5211 0.970 no
C521 H5212 0.970 no
C531 C541 1.513(7) yes
C531 H5311 0.972 no
C531 H5312 0.967 no
C541 C551 1.603(7) yes
C541 H5411 0.976 no
C541 H5412 0.975 no
C551 H5511 0.970 no
C551 H5512 0.966 no
C560 C570 1.512(6) yes
C560 C610 1.496(7) yes
C560 H5601 0.983 no
C570 C580 1.582(7) yes
C570 H5701 0.968 no
C570 H5702 0.968 no
C580 C590 1.525(7) yes
C580 H5801 0.970 no
C580 H5802 0.977 no
C590 C600 1.526(7) yes
C590 H5902 0.967 no
C590 H5901 0.975 no
C600 C610 1.574(7) yes
C600 H6002 0.969 no
C600 H6001 0.968 no
C610 H6101 0.970 no
C610 H6102 0.968 no
C561 C571 1.530(6) yes
C561 C611 1.532(7) yes
C561 H5611 0.981 no
C571 C581 1.599(7) yes
C571 H5711 0.969 no
C571 H5712 0.973 no
C581 C591 1.511(7) yes
C581 H5811 0.968 no
C581 H5812 0.970 no
C591 C601 1.512(7) yes
C591 H5912 0.970 no
C591 H5911 0.974 no
C601 C611 1.605(7) yes
C601 H6012 0.974 no
C601 H6011 0.972 no
C611 H6111 0.972 no
C611 H6112 0.971 no

loop_
_geom_hbond_atom_site_label_D
_geom_hbond_atom_site_label_H
_geom_hbond_atom_site_label_A
_geom_hbond_angle_DHA
_geom_hbond_distance_DH
_geom_hbond_distance_HA
_geom_hbond_distance_DA
_geom_hbond_publ_flag
C550 H5501 C570 131 0.97 2.27 3.001(13) yes
C570 H5702 C550 132 0.97 2.27 3.001(13) yes
C570 H5702 C551 128 0.97 2.39 3.083(13) yes
C571 H5712 C551 129 0.97 2.59 3.291(13) yes
